data_4129466
loop_
_publ_author_name
'Daifuku, Stephanie L.'
'Kneebone, Jared L.'
'Snyder, Benjamin E. R.'
'Neidig, Michael L.'

_publ_section_title
;
 Iron(II) Active Species in Iron-Bisphosphine Catalyzed Kumada and
 Suzuki-Miyaura Cross-Couplings of Phenyl Nucleophiles and Secondary Alkyl
 Halides.
;
_journal_issue 35
_journal_name_full 'Journal of the American Chemical Society'
_journal_page_first 11432
_journal_page_last 11444
_journal_paper_doi 10.1021/jacs.5b06648
_journal_volume 137
_journal_year 2015
_chemical_formula_moiety '0.834(C74 H98 Fe P2), 0.166(C68 H94 Fe P2), 0.166(C6 H14), 0.25(C3 H8 O)'
_chemical_formula_sum 'C74.75 H101.66 Fe O0.25 P2'
_chemical_formula_weight 1122.01
_chemical_name_common neibs06
_space_group_IT_number 2
_space_group_name_Hall '-P 1'
_space_group_name_H-M_alt 'P -1'
_symmetry_cell_setting triclinic
_symmetry_space_group_name_H-M 'P -1'
_atom_sites_solution_hydrogens geom
_atom_sites_solution_primary direct
_atom_sites_solution_secondary difmap
_audit_creation_method SHELXL-97
_cell_angle_alpha 77.487(3)
_cell_angle_beta 80.874(3)
_cell_angle_gamma 71.734(3)
_cell_formula_units_Z 4
_cell_length_a 14.922(3)
_cell_length_b 21.309(4)
_cell_length_c 22.714(4)
_cell_measurement_reflns_used 2152
_cell_measurement_temperature 100.0(5)
_cell_measurement_theta_max 17.30
_cell_measurement_theta_min 2.22
_cell_volume 6663(2)
_computing_cell_refinement 'SAINT (Bruker, 2009)'
_computing_data_collection 'APEX2 (Bruker, 2012)'
_computing_data_reduction 'SAINT (Bruker, 2009)'
_computing_molecular_graphics 'SHELXL-97 (Sheldrick, 2008)'
_computing_publication_material 'SHELXL-97 (Sheldrick, 2008)'
_computing_structure_refinement 'SHELXL-97 (Sheldrick, 2008)'
_computing_structure_solution 'SIR97 (Altomare et al., 1999)'
_diffrn_ambient_temperature 100.0(5)
_diffrn_measured_fraction_theta_full 1.000
_diffrn_measured_fraction_theta_max 1.000
_diffrn_measurement_device_type 'Bruker SMART APEX II CCD Platform'
_diffrn_measurement_method 'area detector, \w scans per \f'
_diffrn_radiation_monochromator graphite
_diffrn_radiation_source 'fine-focus sealed tube'
_diffrn_radiation_type MoK\a
_diffrn_radiation_wavelength 0.71073
_diffrn_reflns_av_R_equivalents 0.3618
_diffrn_reflns_av_sigmaI/netI 0.3504
_diffrn_reflns_limit_h_max 17
_diffrn_reflns_limit_h_min -17
_diffrn_reflns_limit_k_max 25
_diffrn_reflns_limit_k_min -25
_diffrn_reflns_limit_l_max 27
_diffrn_reflns_limit_l_min -27
_diffrn_reflns_number 87423
_diffrn_reflns_theta_full 25.03
_diffrn_reflns_theta_max 25.03
_diffrn_reflns_theta_min 1.79
_diffrn_standards_number 0
_exptl_absorpt_coefficient_mu 0.315
_exptl_absorpt_correction_T_max 0.9814
_exptl_absorpt_correction_T_min 0.9455
_exptl_absorpt_correction_type multi-scan
_exptl_absorpt_process_details 'SADABS (Sheldrick, 2008)'
_exptl_crystal_colour red-purple
_exptl_crystal_density_diffrn 1.118
_exptl_crystal_density_method 'not measured'
_exptl_crystal_description plate
_exptl_crystal_F_000 2433
_exptl_crystal_size_max 0.18
_exptl_crystal_size_mid 0.10
_exptl_crystal_size_min 0.06
_refine_diff_density_max 0.427
_refine_diff_density_min -0.448
_refine_diff_density_rms 0.082
_refine_ls_extinction_method none
_refine_ls_goodness_of_fit_ref 0.931
_refine_ls_hydrogen_treatment constr
_refine_ls_matrix_type full
_refine_ls_number_parameters 1502
_refine_ls_number_reflns 23523
_refine_ls_number_restraints 44
_refine_ls_restrained_S_all 0.930
_refine_ls_R_factor_all 0.2742
_refine_ls_R_factor_gt 0.0880
_refine_ls_shift/su_max 0.001
_refine_ls_shift/su_mean 0.000
_refine_ls_structure_factor_coef Fsqd
_refine_ls_weighting_details 'calc w=1/[\s^2^(Fo^2^)+(0.0502P)^2^+0.0000P] where P=(Fo^2^+2Fc^2^)/3'
_refine_ls_weighting_scheme calc
_refine_ls_wR_factor_gt 0.1455
_refine_ls_wR_factor_ref 0.2103
_reflns_number_gt 7831
_reflns_number_total 23523
_reflns_threshold_expression >2sigma(I)
_cod_data_source_file ja5b06648_si_002.cif
_cod_data_source_block neibs06
_cod_original_cell_volume 6664(2)
_cod_database_code 4129466

loop_
_symmetry_equiv_pos_as_xyz
'x, y, z'
'-x, -y, -z'

loop_
_atom_site_label
_atom_site_type_symbol
_atom_site_fract_x
_atom_site_fract_y
_atom_site_fract_z
_atom_site_U_iso_or_equiv
_atom_site_adp_type
_atom_site_occupancy
_atom_site_symmetry_multiplicity
_atom_site_calc_flag
_atom_site_refinement_flags
_atom_site_disorder_assembly
_atom_site_disorder_group
Fe1 Fe 0.08428(8) 0.20063(6) 0.31105(5) 0.0290(3) Uani 1 1 d . A .
P1 P 0.12338(14) 0.09791(10) 0.30075(9) 0.0245(5) Uani 1 1 d . . .
P2 P 0.11034(14) 0.22126(10) 0.21428(9) 0.0266(5) Uani 1 1 d . . .
C1 C 0.1160(8) 0.2747(5) 0.3404(4) 0.058(3) Uani 1 1 d . A .
H1A H 0.1607 0.2988 0.3236 0.070 Uiso 1 1 calc R . .
C2 C 0.0272(9) 0.2988(4) 0.3239(4) 0.058(3) Uani 1 1 d . . .
H2A H 0.0101 0.3403 0.2967 0.070 Uiso 1 1 calc R . .
C3 C -0.0403(7) 0.2646(5) 0.3453(4) 0.052(3) Uani 1 1 d . . .
H3A H -0.1022 0.2822 0.3323 0.062 Uiso 1 1 calc R . .
C4 C -0.0167(7) 0.2058(5) 0.3854(4) 0.049(3) Uani 1 1 d . . .
H4A H -0.0619 0.1816 0.3998 0.059 Uiso 1 1 calc R . .
C5 C 0.0739(7) 0.1810(4) 0.4052(3) 0.042(2) Uani 1 1 d . A .
H5A H 0.0887 0.1409 0.4345 0.051 Uiso 1 1 calc R . .
C6 C 0.1443(6) 0.2143(5) 0.3824(4) 0.047(3) Uani 1 1 d . . .
H6A H 0.2067 0.1971 0.3947 0.056 Uiso 0.332(7) 1 calc PR A 5
C7 C 0.2379(11) 0.1978(7) 0.4052(6) 0.059(3) Uani 0.668(7) 1 d PD A 1
C8 C 0.2510(11) 0.1682(8) 0.4635(6) 0.074(5) Uani 0.668(7) 1 d PD A 1
H8 H 0.1997 0.1567 0.4895 0.089 Uiso 0.668(7) 1 calc PR A 1
C9 C 0.3378(17) 0.1540(14) 0.4864(12) 0.106(5) Uani 0.668(7) 1 d PD A 1
H9 H 0.3458 0.1329 0.5274 0.127 Uiso 0.668(7) 1 calc PR A 1
C10 C 0.4119(13) 0.1709(9) 0.4487(6) 0.059(3) Uani 0.668(7) 1 d PD A 1
H10 H 0.4723 0.1605 0.4631 0.070 Uiso 0.668(7) 1 calc PR A 1
C11 C 0.3977(13) 0.2029(11) 0.3903(8) 0.080(5) Uani 0.668(7) 1 d PD A 1
H11 H 0.4478 0.2163 0.3648 0.096 Uiso 0.668(7) 1 calc PR A 1
C12 C 0.3112(12) 0.2161(8) 0.3677(7) 0.080(6) Uani 0.668(7) 1 d PD A 1
H12 H 0.3026 0.2374 0.3269 0.096 Uiso 0.668(7) 1 calc PR A 1
C211 C 0.285(2) 0.2413(16) 0.5579(15) 0.106(5) Uani 0.332(7) 1 d PD A 5
H21A H 0.2348 0.2834 0.5618 0.159 Uiso 0.332(7) 1 calc PR A 5
H21B H 0.3439 0.2514 0.5396 0.159 Uiso 0.332(7) 1 calc PR A 5
H21C H 0.2945 0.2135 0.5981 0.159 Uiso 0.332(7) 1 calc PR A 5
C212 C 0.258(2) 0.2066(18) 0.5211(16) 0.106(5) Uani 0.332(7) 1 d PD A 5
H21D H 0.2302 0.2393 0.4858 0.127 Uiso 0.332(7) 1 calc PR A 5
H21E H 0.2072 0.1879 0.5443 0.127 Uiso 0.332(7) 1 calc PR A 5
C213 C 0.337(3) 0.150(2) 0.498(2) 0.106(5) Uani 0.332(7) 1 d PD A 5
H21F H 0.3501 0.1092 0.5299 0.127 Uiso 0.332(7) 1 calc PR A 5
H21G H 0.3180 0.1378 0.4626 0.127 Uiso 0.332(7) 1 calc PR A 5
C214 C 0.420(2) 0.1728(18) 0.4798(13) 0.059(3) Uani 0.332(7) 1 d PD A 5
H21H H 0.4783 0.1340 0.4815 0.070 Uiso 0.332(7) 1 calc PR A 5
H21I H 0.4237 0.2017 0.5077 0.070 Uiso 0.332(7) 1 calc PR A 5
C215 C 0.414(3) 0.213(2) 0.4150(15) 0.080(5) Uani 0.332(7) 1 d PD A 5
H21J H 0.3797 0.1939 0.3925 0.096 Uiso 0.332(7) 1 calc PR A 5
H21K H 0.3772 0.2599 0.4164 0.096 Uiso 0.332(7) 1 calc PR A 5
C216 C 0.505(2) 0.2105(16) 0.3836(12) 0.080(5) Uani 0.332(7) 1 d PD A 5
H21L H 0.4984 0.2419 0.3450 0.120 Uiso 0.332(7) 1 calc PR A 5
H21M H 0.5380 0.1649 0.3760 0.120 Uiso 0.332(7) 1 calc PR A 5
H21N H 0.5428 0.2233 0.4084 0.120 Uiso 0.332(7) 1 calc PR A 5
C21 C 0.1828(5) 0.0860(4) 0.2252(3) 0.0248(19) Uani 1 1 d . . .
C22 C 0.2283(5) 0.0251(4) 0.2070(3) 0.029(2) Uani 1 1 d . . .
H22A H 0.2265 -0.0153 0.2342 0.035 Uiso 1 1 calc R . .
C23 C 0.2759(5) 0.0221(4) 0.1503(4) 0.032(2) Uani 1 1 d . . .
H23A H 0.3067 -0.0202 0.1385 0.039 Uiso 1 1 calc R . .
C24 C 0.2793(5) 0.0805(4) 0.1105(4) 0.037(2) Uani 1 1 d . . .
H24A H 0.3133 0.0783 0.0715 0.044 Uiso 1 1 calc R . .
C25 C 0.2324(5) 0.1427(4) 0.1275(4) 0.033(2) Uani 1 1 d . . .
H25A H 0.2342 0.1830 0.1001 0.039 Uiso 1 1 calc R . .
C26 C 0.1832(5) 0.1454(4) 0.1846(3) 0.0254(19) Uani 1 1 d . . .
C27 C 0.2102(5) 0.0374(3) 0.3505(3) 0.0258(19) Uani 1 1 d . . .
C28 C 0.1843(5) 0.0057(4) 0.4072(3) 0.0272(19) Uani 1 1 d . . .
H28A H 0.1190 0.0115 0.4203 0.033 Uiso 1 1 calc R . .
C29 C 0.2519(6) -0.0345(4) 0.4459(3) 0.029(2) Uani 1 1 d . . .
C30 C 0.3467(5) -0.0420(4) 0.4258(3) 0.029(2) Uani 1 1 d . . .
H30A H 0.3933 -0.0706 0.4514 0.034 Uiso 1 1 calc R . .
C31 C 0.3765(6) -0.0091(4) 0.3693(4) 0.029(2) Uani 1 1 d . . .
C32 C 0.3063(6) 0.0315(4) 0.3326(3) 0.031(2) Uani 1 1 d . . .
H32A H 0.3240 0.0558 0.2945 0.037 Uiso 1 1 calc R . .
C33 C 0.0278(5) 0.0582(3) 0.3071(3) 0.0221(18) Uani 1 1 d . . .
C34 C -0.0562(5) 0.1018(4) 0.2850(3) 0.029(2) Uani 1 1 d . . .
H34A H -0.0601 0.1478 0.2705 0.034 Uiso 1 1 calc R . .
C35 C -0.1347(5) 0.0798(4) 0.2834(3) 0.030(2) Uani 1 1 d . . .
C36 C -0.1260(5) 0.0122(4) 0.3059(3) 0.0255(19) Uani 1 1 d . . .
H36A H -0.1791 -0.0037 0.3070 0.031 Uiso 1 1 calc R . .
C37 C -0.0429(5) -0.0331(3) 0.3267(3) 0.0212(18) Uani 1 1 d . . .
C38 C 0.0340(6) -0.0085(4) 0.3267(3) 0.029(2) Uani 1 1 d . . .
H38A H 0.0916 -0.0387 0.3405 0.034 Uiso 1 1 calc R . .
C39 C 0.1763(5) 0.2827(4) 0.1813(3) 0.028(2) Uani 1 1 d . . .
C40 C 0.1329(5) 0.3456(4) 0.1489(3) 0.031(2) Uani 1 1 d . B .
H40A H 0.0693 0.3556 0.1399 0.037 Uiso 1 1 calc R . .
C41 C 0.1804(6) 0.3944(4) 0.1293(4) 0.040(2) Uani 1 1 d D . .
C42 C 0.2740(6) 0.3767(4) 0.1420(4) 0.046(2) Uani 1 1 d . B .
H42A H 0.3078 0.4092 0.1289 0.055 Uiso 1 1 calc R . .
C43 C 0.3207(6) 0.3141(4) 0.1727(4) 0.040(2) Uani 1 1 d . . .
C44 C 0.2697(6) 0.2678(4) 0.1929(3) 0.035(2) Uani 1 1 d . B .
H44A H 0.2995 0.2251 0.2153 0.042 Uiso 1 1 calc R . .
C45 C 0.0107(5) 0.2527(4) 0.1677(3) 0.0232(19) Uani 1 1 d . . .
C46 C 0.0101(5) 0.2340(4) 0.1134(3) 0.0273(19) Uani 1 1 d . . .
H46A H 0.0631 0.1999 0.1001 0.033 Uiso 1 1 calc R . .
C47 C -0.0645(5) 0.2628(4) 0.0771(3) 0.028(2) Uani 1 1 d . . .
C48 C -0.1401(6) 0.3134(4) 0.0965(4) 0.033(2) Uani 1 1 d . . .
H48A H -0.1916 0.3338 0.0723 0.040 Uiso 1 1 calc R . .
C49 C -0.1428(5) 0.3355(4) 0.1509(4) 0.030(2) Uani 1 1 d . . .
C50 C -0.0683(5) 0.3032(4) 0.1866(4) 0.031(2) Uani 1 1 d . . .
H50A H -0.0708 0.3154 0.2248 0.037 Uiso 1 1 calc R . .
C51 C 0.2274(5) -0.0691(4) 0.5104(3) 0.0275(19) Uani 1 1 d . . .
C52 C 0.1196(5) -0.0520(4) 0.5279(3) 0.039(2) Uani 1 1 d . . .
H52A H 0.0916 -0.0728 0.5040 0.058 Uiso 1 1 calc R . .
H52B H 0.0915 -0.0032 0.5197 0.058 Uiso 1 1 calc R . .
H52C H 0.1072 -0.0691 0.5711 0.058 Uiso 1 1 calc R . .
C53 C 0.2658(6) -0.1457(4) 0.5168(3) 0.038(2) Uani 1 1 d . . .
H53A H 0.2354 -0.1612 0.4898 0.057 Uiso 1 1 calc R . .
H53B H 0.2520 -0.1665 0.5588 0.057 Uiso 1 1 calc R . .
H53C H 0.3345 -0.1585 0.5060 0.057 Uiso 1 1 calc R . .
C54 C 0.2705(5) -0.0452(4) 0.5552(3) 0.039(2) Uani 1 1 d . . .
H54A H 0.3397 -0.0588 0.5471 0.059 Uiso 1 1 calc R . .
H54B H 0.2525 -0.0654 0.5967 0.059 Uiso 1 1 calc R . .
H54C H 0.2467 0.0038 0.5505 0.059 Uiso 1 1 calc R . .
C55 C 0.4825(6) -0.0190(4) 0.3481(3) 0.034(2) Uani 1 1 d . . .
C56 C 0.4994(6) 0.0232(4) 0.2866(3) 0.047(2) Uani 1 1 d . . .
H56A H 0.4737 0.0096 0.2559 0.071 Uiso 1 1 calc R . .
H56B H 0.5677 0.0164 0.2762 0.071 Uiso 1 1 calc R . .
H56C H 0.4677 0.0707 0.2881 0.071 Uiso 1 1 calc R . .
C57 C 0.5263(6) 0.0033(5) 0.3949(4) 0.056(3) Uani 1 1 d . . .
H57A H 0.5182 -0.0240 0.4349 0.084 Uiso 1 1 calc R . .
H57B H 0.4943 0.0508 0.3966 0.084 Uiso 1 1 calc R . .
H57C H 0.5940 -0.0028 0.3825 0.084 Uiso 1 1 calc R . .
C58 C 0.5317(5) -0.0935(4) 0.3471(4) 0.045(2) Uani 1 1 d . . .
H58A H 0.5037 -0.1084 0.3184 0.068 Uiso 1 1 calc R . .
H58B H 0.5235 -0.1196 0.3877 0.068 Uiso 1 1 calc R . .
H58C H 0.5995 -0.1001 0.3346 0.068 Uiso 1 1 calc R . .
C59 C -0.2227(5) 0.1288(4) 0.2554(3) 0.029(2) Uani 1 1 d . . .
C60 C -0.1946(5) 0.1564(4) 0.1890(3) 0.042(2) Uani 1 1 d . . .
H60A H -0.2501 0.1893 0.1713 0.063 Uiso 1 1 calc R . .
H60B H -0.1708 0.1194 0.1661 0.063 Uiso 1 1 calc R . .
H60C H -0.1449 0.1780 0.1873 0.063 Uiso 1 1 calc R . .
C61 C -0.2620(5) 0.1877(4) 0.2901(4) 0.040(2) Uani 1 1 d . . .
H61A H -0.2760 0.1704 0.3331 0.060 Uiso 1 1 calc R . .
H61B H -0.3203 0.2181 0.2737 0.060 Uiso 1 1 calc R . .
H61C H -0.2149 0.2121 0.2858 0.060 Uiso 1 1 calc R . .
C62 C -0.2986(6) 0.0952(4) 0.2580(4) 0.048(3) Uani 1 1 d . . .
H62A H -0.3168 0.0778 0.3003 0.072 Uiso 1 1 calc R . .
H62B H -0.2744 0.0581 0.2353 0.072 Uiso 1 1 calc R . .
H62C H -0.3541 0.1279 0.2400 0.072 Uiso 1 1 calc R . .
C63 C -0.0362(5) -0.1071(4) 0.3517(3) 0.0263(19) Uani 1 1 d . . .
C64 C -0.0347(6) -0.1196(4) 0.4210(3) 0.039(2) Uani 1 1 d . . .
H64A H -0.0340 -0.1661 0.4379 0.059 Uiso 1 1 calc R . .
H64B H -0.0913 -0.0890 0.4387 0.059 Uiso 1 1 calc R . .
H64C H 0.0222 -0.1116 0.4305 0.059 Uiso 1 1 calc R . .
C65 C -0.1200(6) -0.1269(4) 0.3392(4) 0.050(3) Uani 1 1 d . . .
H65A H -0.1111 -0.1748 0.3550 0.075 Uiso 1 1 calc R . .
H65B H -0.1245 -0.1180 0.2955 0.075 Uiso 1 1 calc R . .
H65C H -0.1786 -0.1006 0.3592 0.075 Uiso 1 1 calc R . .
C66 C 0.0555(5) -0.1528(3) 0.3250(3) 0.031(2) Uani 1 1 d . . .
H66A H 0.0576 -0.1999 0.3403 0.046 Uiso 1 1 calc R . .
H66B H 0.1101 -0.1440 0.3371 0.046 Uiso 1 1 calc R . .
H66C H 0.0575 -0.1437 0.2808 0.046 Uiso 1 1 calc R . .
C67 C 0.1328(14) 0.4628(9) 0.0920(13) 0.055(3) Uani 0.52(3) 1 d PD B 1
C68 C 0.0285(15) 0.4909(10) 0.1142(14) 0.055(3) Uani 0.52(3) 1 d PD B 1
H68A H -0.0055 0.4585 0.1136 0.082 Uiso 0.52(3) 1 calc PR B 1
H68B H 0.0007 0.5332 0.0875 0.082 Uiso 0.52(3) 1 calc PR B 1
H68C H 0.0234 0.4989 0.1556 0.082 Uiso 0.52(3) 1 calc PR B 1
C69 C 0.185(3) 0.512(3) 0.097(2) 0.098(9) Uani 0.52(3) 1 d PD B 1
H69A H 0.1733 0.5210 0.1390 0.147 Uiso 0.52(3) 1 calc PR B 1
H69B H 0.1623 0.5543 0.0692 0.147 Uiso 0.52(3) 1 calc PR B 1
H69C H 0.2533 0.4929 0.0876 0.147 Uiso 0.52(3) 1 calc PR B 1
C70 C 0.141(3) 0.455(2) 0.0258(15) 0.084(13) Uani 0.52(3) 1 d PD B 1
H70A H 0.1005 0.4279 0.0219 0.127 Uiso 0.52(3) 1 calc PR B 1
H70B H 0.2067 0.4331 0.0126 0.127 Uiso 0.52(3) 1 calc PR B 1
H70C H 0.1196 0.4996 0.0005 0.127 Uiso 0.52(3) 1 calc PR B 1
C67' C 0.1235(16) 0.4643(10) 0.0988(14) 0.055(3) Uani 0.48(3) 1 d PD B 5
C68' C 0.0372(18) 0.4910(11) 0.1424(14) 0.055(3) Uani 0.48(3) 1 d PD B 5
H68D H -0.0009 0.4594 0.1528 0.082 Uiso 0.48(3) 1 calc PR B 5
H68E H -0.0012 0.5348 0.1230 0.082 Uiso 0.48(3) 1 calc PR B 5
H68F H 0.0586 0.4959 0.1794 0.082 Uiso 0.48(3) 1 calc PR B 5
C69' C 0.178(3) 0.516(3) 0.081(3) 0.098(9) Uani 0.48(3) 1 d PD B 5
H69D H 0.1922 0.5274 0.1177 0.147 Uiso 0.48(3) 1 calc PR B 5
H69E H 0.1398 0.5573 0.0571 0.147 Uiso 0.48(3) 1 calc PR B 5
H69F H 0.2377 0.4983 0.0569 0.147 Uiso 0.48(3) 1 calc PR B 5
C70' C 0.090(4) 0.455(2) 0.0418(18) 0.084(13) Uani 0.48(3) 1 d PD B 5
H70D H 0.0307 0.4426 0.0526 0.127 Uiso 0.48(3) 1 calc PR B 5
H70E H 0.1385 0.4194 0.0240 0.127 Uiso 0.48(3) 1 calc PR B 5
H70F H 0.0792 0.4971 0.0124 0.127 Uiso 0.48(3) 1 calc PR B 5
C71 C 0.4245(7) 0.2971(4) 0.1837(5) 0.058(3) Uani 1 1 d . B .
C72 C 0.4834(7) 0.3084(5) 0.1204(5) 0.087(4) Uani 1 1 d . . .
H72A H 0.4753 0.2795 0.0947 0.131 Uiso 1 1 calc R B .
H72B H 0.5506 0.2973 0.1262 0.131 Uiso 1 1 calc R . .
H72C H 0.4608 0.3555 0.1008 0.131 Uiso 1 1 calc R . .
C73 C 0.4343(6) 0.3468(5) 0.2206(4) 0.071(3) Uani 1 1 d . . .
H73A H 0.3986 0.3409 0.2606 0.106 Uiso 1 1 calc R B .
H73B H 0.4092 0.3928 0.1993 0.106 Uiso 1 1 calc R . .
H73C H 0.5013 0.3382 0.2257 0.106 Uiso 1 1 calc R . .
C74 C 0.4658(6) 0.2270(5) 0.2117(5) 0.071(3) Uani 1 1 d . . .
H74A H 0.4574 0.1971 0.1871 0.107 Uiso 1 1 calc R B .
H74B H 0.4341 0.2183 0.2526 0.107 Uiso 1 1 calc R . .
H74C H 0.5337 0.2188 0.2142 0.107 Uiso 1 1 calc R . .
C75 C -0.0586(6) 0.2393(4) 0.0173(3) 0.031(2) Uani 1 1 d . . .
C76 C -0.1470(6) 0.2754(4) -0.0171(4) 0.046(2) Uani 1 1 d . . .
H76A H -0.1393 0.2585 -0.0549 0.069 Uiso 1 1 calc R . .
H76B H -0.1547 0.3238 -0.0262 0.069 Uiso 1 1 calc R . .
H76C H -0.2031 0.2669 0.0081 0.069 Uiso 1 1 calc R . .
C77 C 0.0269(6) 0.2541(5) -0.0238(3) 0.057(3) Uani 1 1 d . . .
H77A H 0.0844 0.2322 -0.0029 0.086 Uiso 1 1 calc R . .
H77B H 0.0174 0.3027 -0.0332 0.086 Uiso 1 1 calc R . .
H77C H 0.0337 0.2369 -0.0614 0.086 Uiso 1 1 calc R . .
C78 C -0.0483(7) 0.1648(4) 0.0295(4) 0.054(3) Uani 1 1 d . . .
H78A H 0.0091 0.1403 0.0498 0.081 Uiso 1 1 calc R . .
H78B H -0.0435 0.1496 -0.0089 0.081 Uiso 1 1 calc R . .
H78C H -0.1038 0.1562 0.0555 0.081 Uiso 1 1 calc R . .
C79 C -0.2277(6) 0.3916(4) 0.1708(4) 0.041(2) Uani 1 1 d . . .
C80 C -0.3193(6) 0.3736(4) 0.1746(4) 0.056(3) Uani 1 1 d . . .
H80A H -0.3182 0.3338 0.2061 0.084 Uiso 1 1 calc R . .
H80B H -0.3259 0.3640 0.1355 0.084 Uiso 1 1 calc R . .
H80C H -0.3731 0.4113 0.1848 0.084 Uiso 1 1 calc R . .
C81 C -0.2316(6) 0.4550(4) 0.1192(4) 0.053(3) Uani 1 1 d . . .
H81A H -0.2374 0.4442 0.0805 0.079 Uiso 1 1 calc R . .
H81B H -0.1733 0.4680 0.1162 0.079 Uiso 1 1 calc R . .
H81C H -0.2864 0.4924 0.1289 0.079 Uiso 1 1 calc R . .
C82 C -0.2190(6) 0.4101(5) 0.2303(4) 0.072(3) Uani 1 1 d . . .
H82A H -0.2201 0.3721 0.2634 0.108 Uiso 1 1 calc R . .
H82B H -0.2721 0.4491 0.2383 0.108 Uiso 1 1 calc R . .
H82C H -0.1591 0.4209 0.2277 0.108 Uiso 1 1 calc R . .
Fe2 Fe 0.38646(8) 0.63361(5) 0.19832(5) 0.0260(3) Uani 1 1 d . . .
P3 P 0.37276(14) 0.63300(10) 0.29332(9) 0.0256(5) Uani 1 1 d . . .
P4 P 0.32518(14) 0.73931(10) 0.19055(9) 0.0252(5) Uani 1 1 d . . .
C101 C 0.4169(6) 0.6347(4) 0.1051(3) 0.035(2) Uani 1 1 d . . .
H10D H 0.4113 0.6692 0.0702 0.042 Uiso 1 1 calc R . .
C102 C 0.3398(6) 0.6087(4) 0.1274(3) 0.031(2) Uani 1 1 d . . .
H10E H 0.2820 0.6272 0.1090 0.037 Uiso 1 1 calc R . .
C103 C 0.3483(6) 0.5556(4) 0.1765(3) 0.032(2) Uani 1 1 d . . .
H10F H 0.2971 0.5372 0.1917 0.039 Uiso 1 1 calc R . .
C104 C 0.4341(6) 0.5300(4) 0.2028(4) 0.034(2) Uani 1 1 d . . .
H10G H 0.4415 0.4926 0.2351 0.041 Uiso 1 1 calc R . .
C105 C 0.5097(6) 0.5579(4) 0.1833(4) 0.035(2) Uani 1 1 d . . .
H10H H 0.5657 0.5412 0.2036 0.041 Uiso 1 1 calc R . .
C106 C 0.5016(6) 0.6115(4) 0.1326(4) 0.033(2) Uani 1 1 d . . .
C107 C 0.5820(7) 0.6379(5) 0.1092(5) 0.058(3) Uani 1 1 d . . .
C108 C 0.6514(8) 0.6353(5) 0.1471(5) 0.079(3) Uani 1 1 d . . .
H108 H 0.6441 0.6192 0.1894 0.094 Uiso 1 1 calc R . .
C109 C 0.7325(8) 0.6574(6) 0.1198(7) 0.098(5) Uani 1 1 d . . .
H109 H 0.7784 0.6566 0.1447 0.118 Uiso 1 1 calc R . .
C110 C 0.7453(10) 0.6799(7) 0.0578(8) 0.112(6) Uani 1 1 d . . .
H110 H 0.8010 0.6924 0.0408 0.134 Uiso 1 1 calc R . .
C111 C 0.6782(9) 0.6841(7) 0.0208(7) 0.105(5) Uani 1 1 d . . .
H111 H 0.6862 0.7015 -0.0213 0.126 Uiso 1 1 calc R . .
C112 C 0.5996(8) 0.6632(5) 0.0447(5) 0.080(4) Uani 1 1 d . . .
H112 H 0.5550 0.6654 0.0182 0.097 Uiso 1 1 calc R . .
C121 C 0.3568(5) 0.7166(4) 0.3092(3) 0.0238(19) Uani 1 1 d . . .
C122 C 0.3726(5) 0.7317(4) 0.3625(4) 0.036(2) Uani 1 1 d . . .
H12B H 0.3955 0.6965 0.3950 0.043 Uiso 1 1 calc R . .
C123 C 0.3553(5) 0.7975(4) 0.3685(4) 0.037(2) Uani 1 1 d . . .
H12C H 0.3664 0.8077 0.4049 0.045 Uiso 1 1 calc R . .
C124 C 0.3217(5) 0.8489(4) 0.3210(4) 0.034(2) Uani 1 1 d . . .
H12D H 0.3084 0.8943 0.3255 0.041 Uiso 1 1 calc R . .
C125 C 0.3074(5) 0.8346(4) 0.2675(4) 0.034(2) Uani 1 1 d . . .
H12E H 0.2837 0.8702 0.2355 0.040 Uiso 1 1 calc R . .
C126 C 0.3274(5) 0.7680(4) 0.2599(3) 0.0248(19) Uani 1 1 d . . .
C127 C 0.4731(5) 0.5797(4) 0.3352(3) 0.0255(19) Uani 1 1 d . . .
C128 C 0.5528(5) 0.6029(4) 0.3300(3) 0.030(2) Uani 1 1 d . . .
H12F H 0.5509 0.6463 0.3073 0.036 Uiso 1 1 calc R . .
C129 C 0.6346(6) 0.5640(4) 0.3573(4) 0.037(2) Uani 1 1 d . . .
C130 C 0.6359(6) 0.4995(4) 0.3860(3) 0.039(2) Uani 1 1 d . . .
H13A H 0.6922 0.4713 0.4031 0.046 Uiso 1 1 calc R . .
C131 C 0.5605(6) 0.4738(4) 0.3913(4) 0.036(2) Uani 1 1 d . C .
C132 C 0.4793(5) 0.5160(4) 0.3649(3) 0.029(2) Uani 1 1 d . . .
H13B H 0.4262 0.4995 0.3679 0.035 Uiso 1 1 calc R . .
C133 C 0.2744(5) 0.6077(4) 0.3424(3) 0.0241(18) Uani 1 1 d . . .
C134 C 0.2233(5) 0.6408(4) 0.3883(3) 0.0277(19) Uani 1 1 d . . .
H13C H 0.2375 0.6791 0.3949 0.033 Uiso 1 1 calc R . .
C135 C 0.1511(6) 0.6189(4) 0.4251(4) 0.032(2) Uani 1 1 d . . .
C136 C 0.1312(6) 0.5622(4) 0.4154(3) 0.033(2) Uani 1 1 d . . .
H13D H 0.0820 0.5471 0.4404 0.040 Uiso 1 1 calc R . .
C137 C 0.1834(5) 0.5274(4) 0.3690(3) 0.029(2) Uani 1 1 d . D .
C138 C 0.2525(5) 0.5518(4) 0.3323(3) 0.028(2) Uani 1 1 d . . .
H13E H 0.2859 0.5303 0.2994 0.034 Uiso 1 1 calc R . .
C139 C 0.3862(5) 0.7922(3) 0.1357(3) 0.0232(18) Uani 1 1 d . . .
C140 C 0.4632(5) 0.8044(4) 0.1529(3) 0.031(2) Uani 1 1 d . . .
H14A H 0.4814 0.7854 0.1926 0.037 Uiso 1 1 calc R . .
C141 C 0.5148(5) 0.8436(4) 0.1139(4) 0.032(2) Uani 1 1 d . . .
C142 C 0.4881(6) 0.8678(4) 0.0550(4) 0.039(2) Uani 1 1 d . . .
H14B H 0.5222 0.8945 0.0274 0.047 Uiso 1 1 calc R . .
C143 C 0.4133(6) 0.8541(4) 0.0352(4) 0.037(2) Uani 1 1 d . . .
C144 C 0.3625(5) 0.8158(4) 0.0762(3) 0.031(2) Uani 1 1 d . . .
H14C H 0.3115 0.8058 0.0637 0.037 Uiso 1 1 calc R . .
C145 C 0.1990(5) 0.7770(4) 0.1769(3) 0.0245(19) Uani 1 1 d . . .
C146 C 0.1406(5) 0.7357(4) 0.1966(3) 0.0268(19) Uani 1 1 d . . .
H14D H 0.1681 0.6900 0.2138 0.032 Uiso 1 1 calc R . .
C147 C 0.0441(5) 0.7584(4) 0.1922(3) 0.0254(19) Uani 1 1 d . . .
C148 C 0.0063(5) 0.8254(4) 0.1669(3) 0.0237(18) Uani 1 1 d . . .
H14E H -0.0599 0.8416 0.1631 0.028 Uiso 1 1 calc R . .
C149 C 0.0607(5) 0.8705(4) 0.1467(3) 0.0240(19) Uani 1 1 d . . .
C150 C 0.1584(5) 0.8448(3) 0.1525(3) 0.0264(19) Uani 1 1 d . . .
H15A H 0.1976 0.8738 0.1398 0.032 Uiso 1 1 calc R . .
C151 C 0.7210(6) 0.5902(5) 0.3540(4) 0.045(2) Uani 1 1 d . . .
C152 C 0.7009(6) 0.6649(4) 0.3245(4) 0.056(3) Uani 1 1 d . . .
H15B H 0.6454 0.6915 0.3467 0.085 Uiso 1 1 calc R . .
H15C H 0.6885 0.6705 0.2823 0.085 Uiso 1 1 calc R . .
H15D H 0.7560 0.6800 0.3257 0.085 Uiso 1 1 calc R . .
C153 C 0.8042(6) 0.5487(5) 0.3163(4) 0.065(3) Uani 1 1 d . . .
H15E H 0.8184 0.5011 0.3351 0.097 Uiso 1 1 calc R . .
H15F H 0.8601 0.5640 0.3146 0.097 Uiso 1 1 calc R . .
H15G H 0.7871 0.5544 0.2751 0.097 Uiso 1 1 calc R . .
C154 C 0.7454(6) 0.5824(4) 0.4182(4) 0.059(3) Uani 1 1 d . . .
H15H H 0.6912 0.6088 0.4416 0.088 Uiso 1 1 calc R . .
H15I H 0.8006 0.5983 0.4170 0.088 Uiso 1 1 calc R . .
H15J H 0.7600 0.5349 0.4373 0.088 Uiso 1 1 calc R . .
C155 C 0.5636(6) 0.4022(4) 0.4236(4) 0.043(2) Uani 1 1 d . . .
C156 C 0.4776(13) 0.3820(9) 0.4220(10) 0.062(4) Uani 0.506(6) 1 d P C 1
H15K H 0.4783 0.3710 0.3822 0.093 Uiso 0.506(6) 1 calc PR C 1
H15L H 0.4209 0.4191 0.4293 0.093 Uiso 0.506(6) 1 calc PR C 1
H15M H 0.4768 0.3426 0.4535 0.093 Uiso 0.506(6) 1 calc PR C 1
C157 C 0.6522(13) 0.3537(8) 0.3935(9) 0.056(4) Uani 0.506(6) 1 d P C 1
H15N H 0.6426 0.3557 0.3513 0.084 Uiso 0.506(6) 1 calc PR C 1
H15O H 0.6606 0.3077 0.4157 0.084 Uiso 0.506(6) 1 calc PR C 1
H15P H 0.7087 0.3674 0.3944 0.084 Uiso 0.506(6) 1 calc PR C 1
C158 C 0.5820(15) 0.3953(9) 0.4903(9) 0.061(4) Uani 0.506(6) 1 d P C 1
H15Q H 0.5322 0.4293 0.5094 0.091 Uiso 0.506(6) 1 calc PR C 1
H15R H 0.6438 0.4019 0.4914 0.091 Uiso 0.506(6) 1 calc PR C 1
H15S H 0.5817 0.3505 0.5124 0.091 Uiso 0.506(6) 1 calc PR C 1
C56" C 0.6528(13) 0.3617(9) 0.4509(10) 0.062(4) Uani 0.494(6) 1 d P C 5
H56D H 0.7070 0.3630 0.4205 0.093 Uiso 0.494(6) 1 calc PR C 5
H56E H 0.6514 0.3151 0.4646 0.093 Uiso 0.494(6) 1 calc PR C 5
H56F H 0.6588 0.3803 0.4854 0.093 Uiso 0.494(6) 1 calc PR C 5
C57" C 0.4836(14) 0.4042(8) 0.4782(9) 0.056(4) Uani 0.494(6) 1 d P C 5
H57D H 0.4213 0.4235 0.4626 0.084 Uiso 0.494(6) 1 calc PR C 5
H57E H 0.4907 0.4318 0.5055 0.084 Uiso 0.494(6) 1 calc PR C 5
H57F H 0.4891 0.3585 0.5004 0.084 Uiso 0.494(6) 1 calc PR C 5
C58" C 0.5421(15) 0.3659(9) 0.3777(9) 0.061(4) Uani 0.494(6) 1 d P C 5
H58D H 0.5961 0.3569 0.3468 0.091 Uiso 0.494(6) 1 calc PR C 5
H58E H 0.4854 0.3943 0.3582 0.091 Uiso 0.494(6) 1 calc PR C 5
H58F H 0.5312 0.3233 0.3990 0.091 Uiso 0.494(6) 1 calc PR C 5
C159 C 0.0910(6) 0.6568(4) 0.4757(3) 0.034(2) Uani 1 1 d . . .
C160 C 0.0987(6) 0.6079(4) 0.5368(3) 0.047(2) Uani 1 1 d . . .
H16A H 0.0598 0.6314 0.5689 0.070 Uiso 1 1 calc R . .
H16B H 0.1650 0.5912 0.5459 0.070 Uiso 1 1 calc R . .
H16C H 0.0761 0.5700 0.5345 0.070 Uiso 1 1 calc R . .
C161 C 0.1243(6) 0.7145(4) 0.4823(4) 0.043(2) Uani 1 1 d . . .
H16D H 0.0852 0.7358 0.5156 0.064 Uiso 1 1 calc R . .
H16E H 0.1185 0.7475 0.4446 0.064 Uiso 1 1 calc R . .
H16F H 0.1907 0.6978 0.4911 0.064 Uiso 1 1 calc R . .
C162 C -0.0134(5) 0.6829(4) 0.4632(4) 0.043(2) Uani 1 1 d . . .
H16G H -0.0511 0.7056 0.4961 0.064 Uiso 1 1 calc R . .
H16H H -0.0361 0.6451 0.4608 0.064 Uiso 1 1 calc R . .
H16I H -0.0199 0.7146 0.4247 0.064 Uiso 1 1 calc R . .
C163 C 0.1594(6) 0.4654(4) 0.3601(4) 0.035(2) Uani 1 1 d . . .
C164 C 0.2236(10) 0.4342(6) 0.3083(7) 0.070(4) Uani 0.808(8) 1 d P D 1
H16J H 0.2900 0.4232 0.3161 0.105 Uiso 0.808(8) 1 calc PR D 1
H16K H 0.2128 0.4662 0.2702 0.105 Uiso 0.808(8) 1 calc PR D 1
H16L H 0.2093 0.3932 0.3053 0.105 Uiso 0.808(8) 1 calc PR D 1
C165 C 0.0546(7) 0.4867(5) 0.3443(5) 0.049(3) Uani 0.808(8) 1 d P D 1
H16M H 0.0384 0.4471 0.3393 0.074 Uiso 0.808(8) 1 calc PR D 1
H16N H 0.0477 0.5195 0.3065 0.074 Uiso 0.808(8) 1 calc PR D 1
H16O H 0.0120 0.5067 0.3771 0.074 Uiso 0.808(8) 1 calc PR D 1
C166 C 0.1732(9) 0.4132(5) 0.4169(5) 0.050(3) Uani 0.808(8) 1 d P D 1
H16P H 0.2405 0.3973 0.4237 0.075 Uiso 0.808(8) 1 calc PR D 1
H16Q H 0.1521 0.3754 0.4126 0.075 Uiso 0.808(8) 1 calc PR D 1
H16R H 0.1361 0.4330 0.4515 0.075 Uiso 0.808(8) 1 calc PR D 1
C64" C 0.083(4) 0.449(3) 0.398(3) 0.070(4) Uani 0.192(8) 1 d P D 5
H64D H 0.0971 0.4382 0.4405 0.105 Uiso 0.192(8) 1 calc PR D 5
H64E H 0.0720 0.4099 0.3874 0.105 Uiso 0.192(8) 1 calc PR D 5
H64F H 0.0254 0.4872 0.3933 0.105 Uiso 0.192(8) 1 calc PR D 5
C65" C 0.255(3) 0.405(2) 0.376(2) 0.049(3) Uani 0.192(8) 1 d P D 5
H65D H 0.2573 0.3944 0.4202 0.074 Uiso 0.192(8) 1 calc PR D 5
H65E H 0.3103 0.4190 0.3565 0.074 Uiso 0.192(8) 1 calc PR D 5
H65F H 0.2537 0.3652 0.3616 0.074 Uiso 0.192(8) 1 calc PR D 5
C66" C 0.159(4) 0.467(2) 0.299(2) 0.050(3) Uani 0.192(8) 1 d P D 5
H66D H 0.2194 0.4735 0.2779 0.075 Uiso 0.192(8) 1 calc PR D 5
H66E H 0.1065 0.5048 0.2835 0.075 Uiso 0.192(8) 1 calc PR D 5
H66F H 0.1526 0.4250 0.2930 0.075 Uiso 0.192(8) 1 calc PR D 5
C167 C 0.5922(6) 0.8634(4) 0.1362(4) 0.038(2) Uani 1 1 d . . .
C168 C 0.5498(6) 0.9356(4) 0.1471(4) 0.052(3) Uani 1 1 d . . .
H16S H 0.4924 0.9388 0.1754 0.079 Uiso 1 1 calc R . .
H16T H 0.5337 0.9657 0.1086 0.079 Uiso 1 1 calc R . .
H16U H 0.5961 0.9487 0.1643 0.079 Uiso 1 1 calc R . .
C169 C 0.6781(6) 0.8584(4) 0.0874(4) 0.050(3) Uani 1 1 d . . .
H16V H 0.7001 0.8131 0.0775 0.075 Uiso 1 1 calc R . .
H16W H 0.7296 0.8675 0.1029 0.075 Uiso 1 1 calc R . .
H16X H 0.6592 0.8914 0.0508 0.075 Uiso 1 1 calc R . .
C170 C 0.6256(6) 0.8194(4) 0.1952(4) 0.050(3) Uani 1 1 d . . .
H17A H 0.5734 0.8265 0.2276 0.076 Uiso 1 1 calc R . .
H17B H 0.6789 0.8312 0.2056 0.076 Uiso 1 1 calc R . .
H17C H 0.6460 0.7722 0.1907 0.076 Uiso 1 1 calc R . .
C171 C 0.3872(7) 0.8829(4) -0.0291(4) 0.046(2) Uani 1 1 d . . .
C172 C 0.3221(7) 0.8514(6) -0.0490(4) 0.083(4) Uani 1 1 d . . .
H17D H 0.3533 0.8032 -0.0475 0.124 Uiso 1 1 calc R . .
H17E H 0.3076 0.8727 -0.0905 0.124 Uiso 1 1 calc R . .
H17F H 0.2632 0.8577 -0.0219 0.124 Uiso 1 1 calc R . .
C173 C 0.3314(7) 0.9592(5) -0.0314(4) 0.068(3) Uani 1 1 d . . .
H17G H 0.2742 0.9634 -0.0028 0.102 Uiso 1 1 calc R . .
H17H H 0.3134 0.9793 -0.0725 0.102 Uiso 1 1 calc R . .
H17I H 0.3718 0.9825 -0.0205 0.102 Uiso 1 1 calc R . .
C174 C 0.4745(6) 0.8779(4) -0.0757(3) 0.047(2) Uani 1 1 d . . .
H17J H 0.5101 0.8306 -0.0752 0.071 Uiso 1 1 calc R . .
H17K H 0.5151 0.9016 -0.0656 0.071 Uiso 1 1 calc R . .
H17L H 0.4541 0.8984 -0.1162 0.071 Uiso 1 1 calc R . .
C175 C -0.0153(5) 0.7099(4) 0.2186(3) 0.029(2) Uani 1 1 d . . .
C176 C -0.1194(5) 0.7422(4) 0.2083(3) 0.034(2) Uani 1 1 d . . .
H17M H -0.1254 0.7574 0.1648 0.051 Uiso 1 1 calc R . .
H17N H -0.1454 0.7806 0.2293 0.051 Uiso 1 1 calc R . .
H17O H -0.1546 0.7092 0.2242 0.051 Uiso 1 1 calc R . .
C177 C 0.0223(5) 0.6468(4) 0.1891(4) 0.037(2) Uani 1 1 d . . .
H17P H 0.0214 0.6600 0.1450 0.056 Uiso 1 1 calc R . .
H17Q H -0.0180 0.6172 0.2046 0.056 Uiso 1 1 calc R . .
H17R H 0.0874 0.6231 0.1988 0.056 Uiso 1 1 calc R . .
C178 C -0.0085(5) 0.6883(4) 0.2868(3) 0.036(2) Uani 1 1 d . . .
H17S H -0.0300 0.7282 0.3061 0.053 Uiso 1 1 calc R . .
H17T H 0.0575 0.6643 0.2944 0.053 Uiso 1 1 calc R . .
H17U H -0.0485 0.6588 0.3037 0.053 Uiso 1 1 calc R . .
C179 C 0.0194(5) 0.9441(4) 0.1208(3) 0.0256(19) Uani 1 1 d . . .
C180 C -0.0835(5) 0.9610(4) 0.1070(4) 0.047(2) Uani 1 1 d . . .
H18A H -0.0872 0.9331 0.0789 0.071 Uiso 1 1 calc R . .
H18B H -0.1058 1.0085 0.0885 0.071 Uiso 1 1 calc R . .
H18C H -0.1233 0.9523 0.1447 0.071 Uiso 1 1 calc R . .
C181 C 0.0793(5) 0.9647(3) 0.0625(3) 0.031(2) Uani 1 1 d . . .
H18D H 0.1452 0.9545 0.0711 0.047 Uiso 1 1 calc R . .
H18E H 0.0541 1.0129 0.0477 0.047 Uiso 1 1 calc R . .
H18F H 0.0767 0.9397 0.0316 0.047 Uiso 1 1 calc R . .
C182 C 0.0230(6) 0.9861(4) 0.1672(3) 0.042(2) Uani 1 1 d . . .
H18G H 0.0886 0.9760 0.1762 0.063 Uiso 1 1 calc R . .
H18H H -0.0164 0.9751 0.2045 0.063 Uiso 1 1 calc R . .
H18I H -0.0011 1.0340 0.1503 0.063 Uiso 1 1 calc R . .
O1 O 0.4388(13) 0.4711(9) 0.0686(7) 0.128(5) Uani 0.50 1 d PD E -1
H1 H 0.3856 0.4645 0.0714 0.192 Uiso 0.50 1 calc PR E -1
C201 C 0.4780(15) 0.4764(14) 0.0073(8) 0.128(5) Uani 0.50 1 d PD E -1
H201 H 0.4797 0.4381 -0.0121 0.154 Uiso 0.50 1 calc PR E -1
C202 C 0.5744(18) 0.4880(17) 0.0049(13) 0.128(5) Uani 0.50 1 d PD E -1
H20A H 0.6195 0.4464 0.0229 0.192 Uiso 0.50 1 calc PR E -1
H20B H 0.5683 0.5236 0.0276 0.192 Uiso 0.50 1 calc PR E -1
H20C H 0.5976 0.5014 -0.0374 0.192 Uiso 0.50 1 calc PR E -1
C203 C 0.4251(18) 0.5452(13) -0.0261(12) 0.128(5) Uani 0.50 1 d PD E -1
H20D H 0.3605 0.5458 -0.0301 0.192 Uiso 0.50 1 calc PR E -1
H20E H 0.4583 0.5542 -0.0664 0.192 Uiso 0.50 1 calc PR E -1
H20F H 0.4228 0.5798 -0.0031 0.192 Uiso 0.50 1 calc PR E -1

loop_
_atom_site_aniso_label
_atom_site_aniso_U_11
_atom_site_aniso_U_22
_atom_site_aniso_U_33
_atom_site_aniso_U_23
_atom_site_aniso_U_13
_atom_site_aniso_U_12
Fe1 0.0397(8) 0.0250(7) 0.0236(7) -0.0029(6) -0.0061(6) -0.0108(6)
P1 0.0298(13) 0.0246(12) 0.0215(12) 0.0004(10) -0.0079(10) -0.0116(10)
P2 0.0297(13) 0.0229(12) 0.0266(13) -0.0017(10) -0.0057(10) -0.0073(10)
C1 0.095(9) 0.075(8) 0.029(6) -0.013(6) -0.012(6) -0.053(7)
C2 0.124(10) 0.025(6) 0.023(6) -0.013(5) -0.016(7) -0.007(7)
C3 0.062(7) 0.058(7) 0.025(6) -0.014(5) -0.003(5) 0.002(6)
C4 0.064(7) 0.062(7) 0.024(5) -0.010(5) 0.006(5) -0.026(6)
C5 0.075(7) 0.040(6) 0.016(5) -0.010(4) 0.003(5) -0.022(6)
C6 0.039(6) 0.075(8) 0.039(6) -0.023(6) -0.012(5) -0.020(6)
C7 0.077(8) 0.076(7) 0.028(7) 0.009(7) -0.022(7) -0.035(6)
C8 0.077(12) 0.108(14) 0.035(9) 0.013(9) -0.027(9) -0.031(11)
C9 0.101(11) 0.117(12) 0.101(13) -0.003(9) -0.060(10) -0.018(9)
C10 0.077(8) 0.076(7) 0.028(7) 0.009(7) -0.022(7) -0.035(6)
C11 0.078(10) 0.117(12) 0.061(12) -0.002(10) -0.024(10) -0.054(9)
C12 0.089(14) 0.093(14) 0.074(13) -0.012(11) -0.051(11) -0.029(11)
C211 0.101(11) 0.117(12) 0.101(13) -0.003(9) -0.060(10) -0.018(9)
C212 0.101(11) 0.117(12) 0.101(13) -0.003(9) -0.060(10) -0.018(9)
C213 0.101(11) 0.117(12) 0.101(13) -0.003(9) -0.060(10) -0.018(9)
C214 0.077(8) 0.076(7) 0.028(7) 0.009(7) -0.022(7) -0.035(6)
C215 0.078(10) 0.117(12) 0.061(12) -0.002(10) -0.024(10) -0.054(9)
C216 0.078(10) 0.117(12) 0.061(12) -0.002(10) -0.024(10) -0.054(9)
C21 0.029(5) 0.027(5) 0.017(4) -0.001(4) -0.007(4) -0.006(4)
C22 0.039(5) 0.025(5) 0.029(5) -0.008(4) -0.003(4) -0.014(4)
C23 0.029(5) 0.028(5) 0.043(6) -0.010(4) -0.005(4) -0.009(4)
C24 0.028(5) 0.043(6) 0.036(5) -0.008(5) 0.000(4) -0.008(4)
C25 0.037(5) 0.028(5) 0.030(5) 0.010(4) -0.008(4) -0.012(4)
C26 0.024(5) 0.025(5) 0.022(5) 0.003(4) -0.002(4) -0.004(4)
C27 0.032(5) 0.018(4) 0.028(5) 0.001(4) -0.006(4) -0.011(4)
C28 0.030(5) 0.026(5) 0.025(5) -0.006(4) 0.000(4) -0.008(4)
C29 0.037(5) 0.032(5) 0.026(5) -0.008(4) -0.009(4) -0.016(4)
C30 0.022(5) 0.033(5) 0.032(5) -0.007(4) -0.010(4) -0.006(4)
C31 0.036(5) 0.020(4) 0.036(5) -0.001(4) -0.012(4) -0.012(4)
C32 0.044(6) 0.031(5) 0.024(5) -0.002(4) -0.009(4) -0.019(4)
C33 0.035(5) 0.012(4) 0.022(4) 0.001(3) -0.008(4) -0.010(4)
C34 0.041(5) 0.029(5) 0.014(4) -0.001(4) -0.007(4) -0.007(4)
C35 0.028(5) 0.038(5) 0.028(5) -0.003(4) -0.011(4) -0.014(4)
C36 0.031(5) 0.023(5) 0.023(5) 0.000(4) 0.006(4) -0.015(4)
C37 0.031(5) 0.020(4) 0.013(4) -0.004(3) 0.001(4) -0.007(4)
C38 0.040(5) 0.025(5) 0.020(4) -0.005(4) 0.001(4) -0.009(4)
C39 0.035(5) 0.027(5) 0.024(5) 0.001(4) 0.000(4) -0.016(4)
C40 0.025(5) 0.030(5) 0.036(5) 0.002(4) -0.010(4) -0.008(4)
C41 0.050(6) 0.035(5) 0.036(5) 0.012(4) -0.014(5) -0.019(5)
C42 0.051(6) 0.038(6) 0.052(6) -0.001(5) -0.005(5) -0.025(5)
C43 0.032(5) 0.032(5) 0.059(6) -0.002(5) -0.018(5) -0.011(4)
C44 0.035(5) 0.027(5) 0.038(5) 0.004(4) -0.012(4) -0.006(4)
C45 0.032(5) 0.023(4) 0.015(4) 0.008(4) -0.008(4) -0.014(4)
C46 0.026(5) 0.024(5) 0.030(5) 0.004(4) -0.003(4) -0.009(4)
C47 0.032(5) 0.024(5) 0.028(5) -0.001(4) -0.001(4) -0.012(4)
C48 0.037(5) 0.025(5) 0.041(6) 0.005(4) -0.019(4) -0.014(4)
C49 0.030(5) 0.028(5) 0.035(5) 0.000(4) -0.006(4) -0.014(4)
C50 0.029(5) 0.026(5) 0.035(5) -0.003(4) -0.003(4) -0.006(4)
C51 0.037(5) 0.033(5) 0.015(4) -0.005(4) -0.008(4) -0.011(4)
C52 0.048(6) 0.041(5) 0.026(5) 0.004(4) -0.004(4) -0.018(5)
C53 0.058(6) 0.028(5) 0.028(5) -0.002(4) -0.007(4) -0.014(4)
C54 0.041(6) 0.050(6) 0.029(5) 0.002(4) -0.015(4) -0.015(5)
C55 0.041(6) 0.043(6) 0.024(5) -0.001(4) -0.013(4) -0.018(5)
C56 0.046(6) 0.064(7) 0.037(6) 0.000(5) -0.008(5) -0.027(5)
C57 0.042(6) 0.070(7) 0.064(7) -0.004(6) -0.025(5) -0.022(5)
C58 0.033(5) 0.047(6) 0.058(6) -0.014(5) -0.003(5) -0.014(5)
C59 0.036(5) 0.028(5) 0.023(5) 0.000(4) -0.009(4) -0.009(4)
C60 0.040(5) 0.053(6) 0.027(5) 0.001(4) -0.020(4) -0.003(5)
C61 0.034(5) 0.035(5) 0.047(6) -0.005(5) -0.009(4) -0.004(4)
C62 0.047(6) 0.031(5) 0.062(7) 0.014(5) -0.017(5) -0.014(5)
C63 0.036(5) 0.022(4) 0.022(5) 0.004(4) -0.008(4) -0.013(4)
C64 0.054(6) 0.030(5) 0.034(5) -0.009(4) 0.004(5) -0.015(4)
C65 0.051(6) 0.034(5) 0.065(7) 0.009(5) -0.019(5) -0.019(5)
C66 0.037(5) 0.022(4) 0.028(5) -0.001(4) -0.006(4) -0.002(4)
C67 0.075(6) 0.022(4) 0.061(8) 0.017(5) -0.033(6) -0.008(4)
C68 0.075(6) 0.022(4) 0.061(8) 0.017(5) -0.033(6) -0.008(4)
C69 0.086(9) 0.031(8) 0.18(3) 0.047(14) -0.081(13) -0.032(7)
C70 0.15(4) 0.045(8) 0.056(18) 0.027(12) -0.047(17) -0.03(2)
C67' 0.075(6) 0.022(4) 0.061(8) 0.017(5) -0.033(6) -0.008(4)
C68' 0.075(6) 0.022(4) 0.061(8) 0.017(5) -0.033(6) -0.008(4)
C69' 0.086(9) 0.031(8) 0.18(3) 0.047(14) -0.081(13) -0.032(7)
C70' 0.15(4) 0.045(8) 0.056(18) 0.027(12) -0.047(17) -0.03(2)
C71 0.046(6) 0.032(6) 0.088(8) 0.020(6) -0.008(6) -0.021(5)
C72 0.052(7) 0.098(9) 0.117(11) -0.011(8) -0.011(7) -0.033(7)
C73 0.048(7) 0.094(9) 0.081(8) -0.040(7) -0.023(6) -0.010(6)
C74 0.050(7) 0.062(7) 0.105(9) -0.015(7) -0.039(6) -0.005(6)
C75 0.043(5) 0.031(5) 0.019(5) 0.000(4) -0.007(4) -0.014(4)
C76 0.048(6) 0.055(6) 0.035(5) 0.000(5) -0.017(5) -0.013(5)
C77 0.066(7) 0.085(8) 0.022(5) -0.008(5) -0.002(5) -0.025(6)
C78 0.102(8) 0.041(6) 0.028(5) -0.009(5) -0.019(5) -0.027(6)
C79 0.027(5) 0.030(5) 0.059(7) 0.003(5) -0.014(5) -0.002(4)
C80 0.035(6) 0.040(6) 0.086(8) -0.004(5) -0.006(5) -0.006(5)
C81 0.039(6) 0.032(5) 0.078(7) -0.004(5) -0.011(5) 0.000(4)
C82 0.050(7) 0.080(8) 0.074(8) -0.038(7) -0.013(6) 0.016(6)
Fe2 0.0302(7) 0.0197(7) 0.0268(7) -0.0002(5) -0.0053(6) -0.0069(5)
P3 0.0289(13) 0.0169(11) 0.0291(13) 0.0019(10) -0.0066(10) -0.0062(10)
P4 0.0274(13) 0.0203(12) 0.0256(12) 0.0019(10) -0.0053(10) -0.0064(10)
C101 0.044(6) 0.045(6) 0.017(5) -0.004(4) -0.001(4) -0.016(5)
C102 0.037(5) 0.031(5) 0.025(5) 0.005(4) -0.007(4) -0.015(4)
C103 0.041(6) 0.022(5) 0.036(5) -0.010(4) -0.004(4) -0.009(4)
C104 0.046(6) 0.023(5) 0.033(5) 0.000(4) -0.003(5) -0.014(4)
C105 0.028(5) 0.033(5) 0.040(6) -0.014(4) -0.012(4) 0.004(4)
C106 0.037(6) 0.036(5) 0.031(5) -0.003(4) 0.006(4) -0.022(5)
C107 0.069(8) 0.037(6) 0.067(8) -0.030(6) -0.011(7) 0.002(5)
C108 0.080(9) 0.082(9) 0.083(9) -0.029(7) 0.010(8) -0.035(7)
C109 0.065(9) 0.096(10) 0.165(15) -0.080(11) 0.028(10) -0.050(8)
C110 0.108(13) 0.093(11) 0.154(16) -0.065(11) 0.072(12) -0.068(10)
C111 0.099(11) 0.129(12) 0.127(13) -0.055(10) 0.048(10) -0.095(10)
C112 0.095(10) 0.079(9) 0.071(9) -0.018(7) 0.011(7) -0.037(7)
C121 0.022(5) 0.025(5) 0.030(5) -0.006(4) 0.002(4) -0.016(4)
C122 0.038(5) 0.026(5) 0.041(6) 0.003(4) -0.009(4) -0.009(4)
C123 0.043(6) 0.032(5) 0.037(5) -0.011(5) -0.002(4) -0.009(4)
C124 0.032(5) 0.025(5) 0.046(6) -0.007(4) -0.008(4) -0.007(4)
C125 0.032(5) 0.030(5) 0.032(5) 0.013(4) -0.015(4) -0.007(4)
C126 0.025(5) 0.024(5) 0.022(5) 0.005(4) 0.000(4) -0.007(4)
C127 0.027(5) 0.025(5) 0.022(5) -0.004(4) 0.004(4) -0.007(4)
C128 0.035(5) 0.022(5) 0.029(5) 0.009(4) -0.004(4) -0.011(4)
C129 0.037(6) 0.031(5) 0.044(6) 0.003(4) -0.007(5) -0.015(4)
C130 0.025(5) 0.051(6) 0.038(5) 0.006(5) -0.021(4) -0.010(5)
C131 0.034(5) 0.023(5) 0.046(6) 0.013(4) -0.020(4) -0.008(4)
C132 0.035(5) 0.021(5) 0.033(5) 0.002(4) -0.006(4) -0.014(4)
C133 0.030(5) 0.020(4) 0.017(4) 0.000(4) 0.000(4) -0.004(4)
C134 0.031(5) 0.025(5) 0.030(5) 0.005(4) -0.018(4) -0.012(4)
C135 0.037(5) 0.022(5) 0.032(5) 0.000(4) -0.020(4) 0.005(4)
C136 0.044(6) 0.036(5) 0.015(4) 0.013(4) -0.003(4) -0.017(4)
C137 0.037(5) 0.021(5) 0.026(5) 0.004(4) -0.002(4) -0.014(4)
C138 0.030(5) 0.027(5) 0.023(5) 0.002(4) -0.003(4) -0.006(4)
C139 0.031(5) 0.015(4) 0.026(5) -0.005(4) -0.005(4) -0.007(4)
C140 0.032(5) 0.029(5) 0.028(5) 0.010(4) -0.012(4) -0.008(4)
C141 0.028(5) 0.024(5) 0.041(6) 0.002(4) -0.005(4) -0.008(4)
C142 0.040(6) 0.032(5) 0.043(6) 0.005(4) -0.006(5) -0.013(4)
C143 0.043(6) 0.037(5) 0.025(5) 0.005(4) -0.004(4) -0.011(5)
C144 0.026(5) 0.030(5) 0.032(5) 0.016(4) -0.011(4) -0.013(4)
C145 0.031(5) 0.025(5) 0.020(4) -0.008(4) 0.000(4) -0.009(4)
C146 0.033(5) 0.022(4) 0.023(5) 0.003(4) -0.014(4) -0.003(4)
C147 0.032(5) 0.040(5) 0.010(4) -0.004(4) -0.003(4) -0.020(4)
C148 0.023(5) 0.028(5) 0.022(4) -0.005(4) -0.008(4) -0.007(4)
C149 0.039(5) 0.020(4) 0.014(4) 0.000(4) -0.007(4) -0.010(4)
C150 0.036(5) 0.015(4) 0.026(5) 0.000(4) -0.001(4) -0.009(4)
C151 0.044(6) 0.056(6) 0.043(6) 0.008(5) -0.019(5) -0.027(5)
C152 0.063(7) 0.040(6) 0.069(7) 0.028(5) -0.030(6) -0.033(5)
C153 0.037(6) 0.080(8) 0.080(8) -0.022(7) -0.004(6) -0.016(6)
C154 0.059(7) 0.063(7) 0.067(7) 0.008(6) -0.030(6) -0.037(6)
C155 0.042(6) 0.028(5) 0.054(6) 0.004(5) -0.014(5) -0.006(4)
C156 0.058(11) 0.044(9) 0.079(12) 0.031(9) -0.032(10) -0.023(8)
C157 0.076(12) 0.027(8) 0.061(10) 0.017(7) -0.021(9) -0.021(7)
C158 0.077(12) 0.038(9) 0.070(11) 0.006(8) -0.018(10) -0.025(8)
C56" 0.058(11) 0.044(9) 0.079(12) 0.031(9) -0.032(10) -0.023(8)
C57" 0.076(12) 0.027(8) 0.061(10) 0.017(7) -0.021(9) -0.021(7)
C58" 0.077(12) 0.038(9) 0.070(11) 0.006(8) -0.018(10) -0.025(8)
C159 0.056(6) 0.025(5) 0.017(5) 0.007(4) -0.007(4) -0.012(4)
C160 0.063(7) 0.036(5) 0.028(5) -0.002(4) 0.005(5) -0.003(5)
C161 0.059(6) 0.032(5) 0.031(5) -0.008(4) 0.003(5) -0.005(5)
C162 0.047(6) 0.035(5) 0.038(5) -0.004(4) 0.000(5) -0.005(5)
C163 0.032(5) 0.039(5) 0.034(5) 0.005(4) 0.001(4) -0.018(4)
C164 0.076(10) 0.041(8) 0.106(12) -0.034(8) 0.018(9) -0.036(7)
C165 0.054(8) 0.041(7) 0.058(8) 0.000(6) -0.016(7) -0.022(6)
C166 0.058(9) 0.033(7) 0.069(9) 0.006(6) -0.031(7) -0.026(6)
C64" 0.076(10) 0.041(8) 0.106(12) -0.034(8) 0.018(9) -0.036(7)
C65" 0.054(8) 0.041(7) 0.058(8) 0.000(6) -0.016(7) -0.022(6)
C66" 0.058(9) 0.033(7) 0.069(9) 0.006(6) -0.031(7) -0.026(6)
C167 0.031(5) 0.041(6) 0.045(6) -0.007(5) -0.001(5) -0.015(4)
C168 0.053(6) 0.037(6) 0.074(7) -0.026(5) 0.012(5) -0.020(5)
C169 0.040(6) 0.042(6) 0.065(7) -0.001(5) -0.006(5) -0.011(5)
C170 0.044(6) 0.072(7) 0.041(6) -0.001(5) -0.014(5) -0.027(5)
C171 0.061(7) 0.046(6) 0.027(5) 0.006(5) 0.002(5) -0.022(5)
C172 0.095(9) 0.137(11) 0.041(7) 0.006(7) -0.016(6) -0.078(8)
C173 0.069(7) 0.072(8) 0.047(7) 0.023(6) -0.008(6) -0.019(6)
C174 0.051(6) 0.058(6) 0.027(5) -0.006(5) -0.005(5) -0.008(5)
C175 0.029(5) 0.039(5) 0.023(5) -0.005(4) -0.004(4) -0.015(4)
C176 0.028(5) 0.029(5) 0.038(5) 0.008(4) -0.004(4) -0.008(4)
C177 0.037(5) 0.037(5) 0.043(6) -0.004(4) -0.006(4) -0.020(4)
C178 0.034(5) 0.040(5) 0.038(5) -0.003(4) -0.003(4) -0.020(4)
C179 0.027(5) 0.021(4) 0.025(5) -0.002(4) -0.001(4) -0.006(4)
C180 0.044(6) 0.033(5) 0.053(6) 0.010(5) -0.013(5) -0.003(4)
C181 0.042(5) 0.018(4) 0.025(5) 0.001(4) -0.004(4) -0.001(4)
C182 0.063(6) 0.029(5) 0.027(5) 0.000(4) -0.017(5) 0.000(5)
O1 0.164(13) 0.167(15) 0.062(8) -0.014(9) 0.008(9) -0.074(12)
C201 0.164(13) 0.167(15) 0.062(8) -0.014(9) 0.008(9) -0.074(12)
C202 0.164(13) 0.167(15) 0.062(8) -0.014(9) 0.008(9) -0.074(12)
C203 0.164(13) 0.167(15) 0.062(8) -0.014(9) 0.008(9) -0.074(12)

loop_
_atom_type_symbol
_atom_type_description
_atom_type_scat_dispersion_real
_atom_type_scat_dispersion_imag
_atom_type_scat_source
C C 0.0033 0.0016 'International Tables Vol C Tables 4.2.6.8 and 6.1.1.4'
H H 0.0000 0.0000 'International Tables Vol C Tables 4.2.6.8 and 6.1.1.4'
O O 0.0106 0.0060 'International Tables Vol C Tables 4.2.6.8 and 6.1.1.4'
P P 0.1023 0.0942 'International Tables Vol C Tables 4.2.6.8 and 6.1.1.4'
Fe Fe 0.3463 0.8444 'International Tables Vol C Tables 4.2.6.8 and 6.1.1.4'

loop_
_geom_angle_atom_site_label_1
_geom_angle_atom_site_label_2
_geom_angle_atom_site_label_3
_geom_angle
C1 Fe1 C2 38.2(3)
C1 Fe1 C4 84.4(4)
C2 Fe1 C4 70.0(4)
C1 Fe1 C5 71.2(3)
C2 Fe1 C5 82.8(3)
C4 Fe1 C5 39.4(3)
C1 Fe1 C3 70.8(4)
C2 Fe1 C3 39.2(3)
C4 Fe1 C3 38.2(3)
C5 Fe1 C3 70.1(3)
C1 Fe1 C6 40.0(3)
C2 Fe1 C6 70.9(4)
C4 Fe1 C6 72.4(4)
C5 Fe1 C6 39.8(3)
C3 Fe1 C6 85.1(3)
C1 Fe1 P1 148.4(3)
C2 Fe1 P1 171.9(4)
C4 Fe1 P1 103.8(3)
C5 Fe1 P1 95.6(2)
C3 Fe1 P1 132.9(3)
C6 Fe1 P1 112.8(3)
C1 Fe1 P2 105.1(3)
C2 Fe1 P2 97.4(3)
C4 Fe1 P2 146.4(3)
C5 Fe1 P2 173.8(3)
C3 Fe1 P2 113.9(3)
C6 Fe1 P2 134.4(3)
P1 Fe1 P2 85.05(9)
C21 P1 C27 102.0(3)
C21 P1 C33 102.0(3)
C27 P1 C33 104.2(3)
C21 P1 Fe1 111.8(3)
C27 P1 Fe1 116.8(2)
C33 P1 Fe1 118.0(2)
C45 P2 C26 103.0(3)
C45 P2 C39 100.1(3)
C26 P2 C39 102.9(3)
C45 P2 Fe1 119.9(3)
C26 P2 Fe1 111.3(2)
C39 P2 Fe1 117.4(2)
C2 C1 C6 121.4(9)
C2 C1 Fe1 71.5(5)
C6 C1 Fe1 71.5(5)
C2 C1 H1A 119.3
C6 C1 H1A 119.3
Fe1 C1 H1A 130.4
C1 C2 C3 122.0(9)
C1 C2 Fe1 70.2(6)
C3 C2 Fe1 71.2(5)
C1 C2 H2A 119.0
C3 C2 H2A 119.0
Fe1 C2 H2A 132.9
C4 C3 C2 119.2(10)
C4 C3 Fe1 70.6(5)
C2 C3 Fe1 69.6(5)
C4 C3 H3A 120.4
C2 C3 H3A 120.4
Fe1 C3 H3A 132.3
C3 C4 C5 120.0(9)
C3 C4 Fe1 71.2(5)
C5 C4 Fe1 70.5(5)
C3 C4 H4A 120.0
C5 C4 H4A 120.0
Fe1 C4 H4A 131.1
C4 C5 C6 121.4(8)
C4 C5 Fe1 70.2(5)
C6 C5 Fe1 70.4(5)
C4 C5 H5A 119.3
C6 C5 H5A 119.3
Fe1 C5 H5A 133.6
C1 C6 C5 115.9(8)
C1 C6 C7 117.2(10)
C5 C6 C7 126.1(10)
C1 C6 Fe1 68.5(5)
C5 C6 Fe1 69.8(5)
C7 C6 Fe1 140.0(8)
C1 C6 H6A 122.0
C5 C6 H6A 122.0
Fe1 C6 H6A 132.1
C8 C7 C12 119.6(15)
C8 C7 C6 120.7(13)
C12 C7 C6 119.7(11)
C7 C8 C9 121.6(16)
C7 C8 H8 119.2
C9 C8 H8 119.2
C10 C9 C8 119(2)
C10 C9 H9 120.5
C8 C9 H9 120.5
C11 C10 C9 119(2)
C11 C10 H10 120.4
C9 C10 H10 120.4
C10 C11 C12 121.2(16)
C10 C11 H11 119.4
C12 C11 H11 119.4
C7 C12 C11 119.3(15)
C7 C12 H12 120.4
C11 C12 H12 120.4
C212 C211 H21A 109.5
C212 C211 H21B 109.5
H21A C211 H21B 109.5
C212 C211 H21C 109.5
H21A C211 H21C 109.5
H21B C211 H21C 109.5
C211 C212 C213 116(3)
C211 C212 H21D 108.4
C213 C212 H21D 108.4
C211 C212 H21E 108.4
C213 C212 H21E 108.4
H21D C212 H21E 107.4
C214 C213 C212 107(3)
C214 C213 H21F 110.2
C212 C213 H21F 110.2
C214 C213 H21G 110.2
C212 C213 H21G 110.2
H21F C213 H21G 108.5
C213 C214 C215 108(2)
C213 C214 H21H 110.0
C215 C214 H21H 110.0
C213 C214 H21I 110.0
C215 C214 H21I 110.0
H21H C214 H21I 108.4
C216 C215 C214 112(3)
C216 C215 H21J 109.2
C214 C215 H21J 109.2
C216 C215 H21K 109.2
C214 C215 H21K 109.2
H21J C215 H21K 107.9
C215 C216 H21L 109.5
C215 C216 H21M 109.5
H21L C216 H21M 109.5
C215 C216 H21N 109.5
H21L C216 H21N 109.5
H21M C216 H21N 109.5
C22 C21 C26 119.4(7)
C22 C21 P1 126.0(6)
C26 C21 P1 114.6(6)
C23 C22 C21 121.0(7)
C23 C22 H22A 119.5
C21 C22 H22A 119.5
C22 C23 C24 120.2(8)
C22 C23 H23A 119.9
C24 C23 H23A 119.9
C23 C24 C25 119.8(8)
C23 C24 H24A 120.1
C25 C24 H24A 120.1
C26 C25 C24 119.7(7)
C26 C25 H25A 120.1
C24 C25 H25A 120.1
C25 C26 C21 119.9(7)
C25 C26 P2 126.9(6)
C21 C26 P2 113.2(6)
C28 C27 C32 119.1(7)
C28 C27 P1 122.9(6)
C32 C27 P1 117.3(6)
C27 C28 C29 121.3(7)
C27 C28 H28A 119.3
C29 C28 H28A 119.3
C30 C29 C28 118.2(7)
C30 C29 C51 118.1(7)
C28 C29 C51 123.7(7)
C29 C30 C31 122.7(7)
C29 C30 H30A 118.7
C31 C30 H30A 118.7
C32 C31 C30 117.1(7)
C32 C31 C55 121.6(7)
C30 C31 C55 121.3(7)
C31 C32 C27 121.5(7)
C31 C32 H32A 119.3
C27 C32 H32A 119.3
C38 C33 C34 118.8(7)
C38 C33 P1 126.9(6)
C34 C33 P1 114.1(5)
C33 C34 C35 122.1(7)
C33 C34 H34A 118.9
C35 C34 H34A 118.9
C36 C35 C34 116.8(7)
C36 C35 C59 123.4(7)
C34 C35 C59 119.8(7)
C37 C36 C35 122.9(7)
C37 C36 H36A 118.5
C35 C36 H36A 118.5
C36 C37 C38 118.0(7)
C36 C37 C63 121.4(7)
C38 C37 C63 120.6(7)
C33 C38 C37 121.4(7)
C33 C38 H38A 119.3
C37 C38 H38A 119.3
C44 C39 C40 119.0(7)
C44 C39 P2 119.0(6)
C40 C39 P2 121.9(6)
C41 C40 C39 121.6(7)
C41 C40 H40A 119.2
C39 C40 H40A 119.2
C42 C41 C40 117.0(8)
C42 C41 C67 121.8(11)
C40 C41 C67 121.1(12)
C42 C41 C67' 125.4(13)
C40 C41 C67' 117.5(13)
C43 C42 C41 123.4(8)
C43 C42 H42A 118.3
C41 C42 H42A 118.3
C42 C43 C44 117.6(8)
C42 C43 C71 120.9(8)
C44 C43 C71 121.5(7)
C39 C44 C43 121.4(7)
C39 C44 H44A 119.3
C43 C44 H44A 119.3
C46 C45 C50 117.7(7)
C46 C45 P2 124.8(6)
C50 C45 P2 117.3(6)
C45 C46 C47 123.0(7)
C45 C46 H46A 118.5
C47 C46 H46A 118.5
C48 C47 C46 117.7(7)
C48 C47 C75 122.8(7)
C46 C47 C75 119.4(7)
C47 C48 C49 121.9(7)
C47 C48 H48A 119.1
C49 C48 H48A 119.1
C50 C49 C48 118.0(7)
C50 C49 C79 121.6(7)
C48 C49 C79 120.4(7)
C49 C50 C45 121.6(7)
C49 C50 H50A 119.2
C45 C50 H50A 119.2
C54 C51 C29 109.0(6)
C54 C51 C53 109.6(6)
C29 C51 C53 111.1(6)
C54 C51 C52 107.8(6)
C29 C51 C52 112.1(6)
C53 C51 C52 107.2(6)
C51 C52 H52A 109.5
C51 C52 H52B 109.5
H52A C52 H52B 109.5
C51 C52 H52C 109.5
H52A C52 H52C 109.5
H52B C52 H52C 109.5
C51 C53 H53A 109.5
C51 C53 H53B 109.5
H53A C53 H53B 109.5
C51 C53 H53C 109.5
H53A C53 H53C 109.5
H53B C53 H53C 109.5
C51 C54 H54A 109.5
C51 C54 H54B 109.5
H54A C54 H54B 109.5
C51 C54 H54C 109.5
H54A C54 H54C 109.5
H54B C54 H54C 109.5
C56 C55 C58 110.5(7)
C56 C55 C31 112.9(7)
C58 C55 C31 109.2(6)
C56 C55 C57 107.5(7)
C58 C55 C57 108.7(7)
C31 C55 C57 107.9(7)
C55 C56 H56A 109.5
C55 C56 H56B 109.5
H56A C56 H56B 109.5
C55 C56 H56C 109.5
H56A C56 H56C 109.5
H56B C56 H56C 109.5
C55 C57 H57A 109.5
C55 C57 H57B 109.5
H57A C57 H57B 109.5
C55 C57 H57C 109.5
H57A C57 H57C 109.5
H57B C57 H57C 109.5
C55 C58 H58A 109.5
C55 C58 H58B 109.5
H58A C58 H58B 109.5
C55 C58 H58C 109.5
H58A C58 H58C 109.5
H58B C58 H58C 109.5
C62 C59 C35 111.5(6)
C62 C59 C61 109.0(7)
C35 C59 C61 109.2(6)
C62 C59 C60 109.4(6)
C35 C59 C60 109.0(6)
C61 C59 C60 108.7(6)
C59 C60 H60A 109.5
C59 C60 H60B 109.5
H60A C60 H60B 109.5
C59 C60 H60C 109.5
H60A C60 H60C 109.5
H60B C60 H60C 109.5
C59 C61 H61A 109.5
C59 C61 H61B 109.5
H61A C61 H61B 109.5
C59 C61 H61C 109.5
H61A C61 H61C 109.5
H61B C61 H61C 109.5
C59 C62 H62A 109.5
C59 C62 H62B 109.5
H62A C62 H62B 109.5
C59 C62 H62C 109.5
H62A C62 H62C 109.5
H62B C62 H62C 109.5
C65 C63 C66 109.0(6)
C65 C63 C37 113.0(6)
C66 C63 C37 110.5(6)
C65 C63 C64 107.4(6)
C66 C63 C64 108.3(6)
C37 C63 C64 108.5(6)
C63 C64 H64A 109.5
C63 C64 H64B 109.5
H64A C64 H64B 109.5
C63 C64 H64C 109.5
H64A C64 H64C 109.5
H64B C64 H64C 109.5
C63 C65 H65A 109.5
C63 C65 H65B 109.5
H65A C65 H65B 109.5
C63 C65 H65C 109.5
H65A C65 H65C 109.5
H65B C65 H65C 109.5
C63 C66 H66A 109.5
C63 C66 H66B 109.5
H66A C66 H66B 109.5
C63 C66 H66C 109.5
H66A C66 H66C 109.5
H66B C66 H66C 109.5
C68 C67 C69 108.2(10)
C68 C67 C70 109.1(9)
C69 C67 C70 110.0(10)
C68 C67 C41 112.8(14)
C69 C67 C41 108(3)
C70 C67 C41 109(3)
C69' C67' C68' 108.0(10)
C69' C67' C70' 109.0(10)
C68' C67' C70' 109.4(10)
C69' C67' C41 115(3)
C68' C67' C41 108.4(16)
C70' C67' C41 107(3)
C74 C71 C43 114.1(8)
C74 C71 C73 112.1(9)
C43 C71 C73 108.7(8)
C74 C71 C72 106.4(9)
C43 C71 C72 107.9(8)
C73 C71 C72 107.4(8)
C71 C72 H72A 109.5
C71 C72 H72B 109.5
H72A C72 H72B 109.5
C71 C72 H72C 109.5
H72A C72 H72C 109.5
H72B C72 H72C 109.5
C71 C73 H73A 109.5
C71 C73 H73B 109.5
H73A C73 H73B 109.5
C71 C73 H73C 109.5
H73A C73 H73C 109.5
H73B C73 H73C 109.5
C71 C74 H74A 109.5
C71 C74 H74B 109.5
H74A C74 H74B 109.5
C71 C74 H74C 109.5
H74A C74 H74C 109.5
H74B C74 H74C 109.5
C78 C75 C47 109.5(6)
C78 C75 C77 110.5(7)
C47 C75 C77 108.7(6)
C78 C75 C76 107.8(7)
C47 C75 C76 113.0(7)
C77 C75 C76 107.5(6)
C75 C76 H76A 109.5
C75 C76 H76B 109.5
H76A C76 H76B 109.5
C75 C76 H76C 109.5
H76A C76 H76C 109.5
H76B C76 H76C 109.5
C75 C77 H77A 109.5
C75 C77 H77B 109.5
H77A C77 H77B 109.5
C75 C77 H77C 109.5
H77A C77 H77C 109.5
H77B C77 H77C 109.5
C75 C78 H78A 109.5
C75 C78 H78B 109.5
H78A C78 H78B 109.5
C75 C78 H78C 109.5
H78A C78 H78C 109.5
H78B C78 H78C 109.5
C80 C79 C82 110.1(8)
C80 C79 C49 110.7(7)
C82 C79 C49 113.7(7)
C80 C79 C81 108.0(7)
C82 C79 C81 108.3(7)
C49 C79 C81 105.8(7)
C79 C80 H80A 109.5
C79 C80 H80B 109.5
H80A C80 H80B 109.5
C79 C80 H80C 109.5
H80A C80 H80C 109.5
H80B C80 H80C 109.5
C79 C81 H81A 109.5
C79 C81 H81B 109.5
H81A C81 H81B 109.5
C79 C81 H81C 109.5
H81A C81 H81C 109.5
H81B C81 H81C 109.5
C79 C82 H82A 109.5
C79 C82 H82B 109.5
H82A C82 H82B 109.5
C79 C82 H82C 109.5
H82A C82 H82C 109.5
H82B C82 H82C 109.5
C105 Fe2 C102 85.4(3)
C105 Fe2 C104 39.5(3)
C102 Fe2 C104 70.6(3)
C105 Fe2 C101 71.1(3)
C102 Fe2 C101 39.5(3)
C104 Fe2 C101 83.1(3)
C105 Fe2 C103 72.3(3)
C102 Fe2 C103 39.1(3)
C104 Fe2 C103 39.2(3)
C101 Fe2 C103 71.0(3)
C105 Fe2 C106 40.0(3)
C102 Fe2 C106 72.2(3)
C104 Fe2 C106 71.6(3)
C101 Fe2 C106 39.1(3)
C103 Fe2 C106 85.8(3)
C105 Fe2 P4 144.9(3)
C102 Fe2 P4 104.8(2)
C104 Fe2 P4 174.3(2)
C101 Fe2 P4 95.3(2)
C103 Fe2 P4 135.1(2)
C106 Fe2 P4 110.5(2)
C105 Fe2 P3 104.6(2)
C102 Fe2 P3 147.1(2)
C104 Fe2 P3 97.1(2)
C101 Fe2 P3 172.9(2)
C103 Fe2 P3 113.5(2)
C106 Fe2 P3 134.3(2)
P4 Fe2 P3 85.16(9)
C121 P3 C127 103.6(3)
C121 P3 C133 102.4(3)
C127 P3 C133 100.2(3)
C121 P3 Fe2 111.5(3)
C127 P3 Fe2 117.0(2)
C133 P3 Fe2 119.9(2)
C126 P4 C139 100.7(3)
C126 P4 C145 101.2(3)
C139 P4 C145 104.2(3)
C126 P4 Fe2 111.8(3)
C139 P4 Fe2 116.8(2)
C145 P4 Fe2 119.6(2)
C106 C101 C102 122.1(8)
C106 C101 Fe2 70.6(4)
C102 C101 Fe2 69.8(4)
C106 C101 H10D 118.9
C102 C101 H10D 118.9
Fe2 C101 H10D 134.4
C103 C102 C101 119.9(8)
C103 C102 Fe2 70.9(4)
C101 C102 Fe2 70.7(4)
C103 C102 H10E 120.1
C101 C102 H10E 120.1
Fe2 C102 H10E 131.1
C102 C103 C104 118.5(8)
C102 C103 Fe2 70.0(4)
C104 C103 Fe2 70.0(4)
C102 C103 H10F 120.8
C104 C103 H10F 120.8
Fe2 C103 H10F 132.0
C103 C104 C105 122.2(7)
C103 C104 Fe2 70.8(4)
C105 C104 Fe2 69.8(4)
C103 C104 H10G 118.9
C105 C104 H10G 118.9
Fe2 C104 H10G 134.2
C104 C105 C106 119.4(7)
C104 C105 Fe2 70.7(4)
C106 C105 Fe2 70.9(5)
C104 C105 H10H 120.3
C106 C105 H10H 120.3
Fe2 C105 H10H 130.6
C101 C106 C105 117.8(7)
C101 C106 C107 122.2(8)
C105 C106 C107 119.9(8)
C101 C106 Fe2 70.3(4)
C105 C106 Fe2 69.0(4)
C107 C106 Fe2 135.0(6)
C108 C107 C106 121.9(10)
C108 C107 C112 116.5(10)
C106 C107 C112 121.3(9)
C107 C108 C109 118.7(12)
C107 C108 H108 120.7
C109 C108 H108 120.7
C110 C109 C108 121.6(13)
C110 C109 H109 119.2
C108 C109 H109 119.2
C111 C110 C109 120.6(13)
C111 C110 H110 119.7
C109 C110 H110 119.7
C112 C111 C110 120.0(14)
C112 C111 H111 120.0
C110 C111 H111 120.0
C111 C112 C107 122.6(12)
C111 C112 H112 118.7
C107 C112 H112 118.7
C122 C121 C126 120.4(7)
C122 C121 P3 126.7(6)
C126 C121 P3 112.8(6)
C123 C122 C121 120.3(8)
C123 C122 H12B 119.9
C121 C122 H12B 119.9
C122 C123 C124 119.7(8)
C122 C123 H12C 120.2
C124 C123 H12C 120.2
C125 C124 C123 120.7(8)
C125 C124 H12D 119.7
C123 C124 H12D 119.7
C124 C125 C126 120.5(7)
C124 C125 H12E 119.8
C126 C125 H12E 119.8
C125 C126 C121 118.3(7)
C125 C126 P4 126.8(6)
C121 C126 P4 114.9(6)
C132 C127 C128 118.1(7)
C132 C127 P3 123.6(6)
C128 C127 P3 117.8(6)
C129 C128 C127 121.8(7)
C129 C128 H12F 119.1
C127 C128 H12F 119.1
C130 C129 C128 116.6(7)
C130 C129 C151 121.3(7)
C128 C129 C151 122.1(7)
C131 C130 C129 123.8(7)
C131 C130 H13A 118.1
C129 C130 H13A 118.1
C130 C131 C132 116.9(7)
C130 C131 C155 122.8(7)
C132 C131 C155 120.2(7)
C127 C132 C131 122.6(7)
C127 C132 H13B 118.7
C131 C132 H13B 118.7
C134 C133 C138 119.5(7)
C134 C133 P3 122.8(6)
C138 C133 P3 117.7(6)
C133 C134 C135 120.7(7)
C133 C134 H13C 119.7
C135 C134 H13C 119.7
C134 C135 C136 119.4(7)
C134 C135 C159 121.3(7)
C136 C135 C159 119.3(8)
C135 C136 C137 120.6(7)
C135 C136 H13D 119.7
C137 C136 H13D 119.7
C138 C137 C136 118.4(7)
C138 C137 C163 122.6(7)
C136 C137 C163 118.9(7)
C137 C138 C133 121.3(7)
C137 C138 H13E 119.3
C133 C138 H13E 119.3
C140 C139 C144 119.6(7)
C140 C139 P4 118.0(6)
C144 C139 P4 122.2(6)
C139 C140 C141 122.2(7)
C139 C140 H14A 118.9
C141 C140 H14A 118.9
C140 C141 C142 116.8(7)
C140 C141 C167 121.3(7)
C142 C141 C167 121.7(7)
C141 C142 C143 122.6(8)
C141 C142 H14B 118.7
C143 C142 H14B 118.7
C144 C143 C142 118.4(7)
C144 C143 C171 121.8(8)
C142 C143 C171 119.8(8)
C143 C144 C139 120.2(7)
C143 C144 H14C 119.9
C139 C144 H14C 119.9
C146 C145 C150 118.9(7)
C146 C145 P4 116.5(6)
C150 C145 P4 124.5(6)
C147 C146 C145 122.4(7)
C147 C146 H14D 118.8
C145 C146 H14D 118.8
C146 C147 C148 117.4(7)
C146 C147 C175 118.5(7)
C148 C147 C175 124.0(7)
C147 C148 C149 123.5(7)
C147 C148 H14E 118.3
C149 C148 H14E 118.3
C150 C149 C148 116.8(7)
C150 C149 C179 119.5(7)
C148 C149 C179 123.7(7)
C149 C150 C145 121.1(7)
C149 C150 H15A 119.5
C145 C150 H15A 119.5
C154 C151 C153 110.7(7)
C154 C151 C152 108.3(7)
C153 C151 C152 108.8(8)
C154 C151 C129 108.2(7)
C153 C151 C129 108.5(7)
C152 C151 C129 112.3(7)
C151 C152 H15B 109.5
C151 C152 H15C 109.5
H15B C152 H15C 109.5
C151 C152 H15D 109.5
H15B C152 H15D 109.5
H15C C152 H15D 109.5
C151 C153 H15E 109.5
C151 C153 H15F 109.5
H15E C153 H15F 109.5
C151 C153 H15G 109.5
H15E C153 H15G 109.5
H15F C153 H15G 109.5
C151 C154 H15H 109.5
C151 C154 H15I 109.5
H15H C154 H15I 109.5
C151 C154 H15J 109.5
H15H C154 H15J 109.5
H15I C154 H15J 109.5
C156 C155 C56" 128.6(11)
C156 C155 C131 115.3(9)
C56" C155 C131 116.0(9)
C156 C155 C158 109.7(12)
C56" C155 C158 54.5(10)
C131 C155 C158 108.0(9)
C156 C155 C58" 50.7(10)
C56" C155 C58" 110.3(13)
C131 C155 C58" 107.6(9)
C158 C155 C58" 144.3(11)
C156 C155 C157 109.8(12)
C56" C155 C157 52.6(10)
C131 C155 C157 106.9(9)
C158 C155 C157 106.9(11)
C58" C155 C157 64.6(10)
C156 C155 C57" 57.6(10)
C56" C155 C57" 104.8(12)
C131 C155 C57" 110.1(9)
C158 C155 C57" 56.7(10)
C58" C155 C57" 107.6(12)
C157 C155 C57" 142.7(10)
C155 C156 H15K 109.5
C155 C156 H15L 109.5
C155 C156 H15M 109.5
C155 C157 H15N 109.5
C155 C157 H15O 109.5
C155 C157 H15P 109.5
C155 C158 H15Q 109.5
C155 C158 H15R 109.5
C155 C158 H15S 109.5
C155 C56" H56D 109.5
C155 C56" H56E 109.5
C155 C56" H56F 109.5
C155 C57" H57D 109.5
C155 C57" H57E 109.5
C155 C57" H57F 109.5
C155 C58" H58D 109.5
C155 C58" H58E 109.5
C155 C58" H58F 109.5
C161 C159 C162 109.3(7)
C161 C159 C160 107.1(6)
C162 C159 C160 108.3(7)
C161 C159 C135 112.8(7)
C162 C159 C135 110.1(6)
C160 C159 C135 109.1(6)
C159 C160 H16A 109.5
C159 C160 H16B 109.5
H16A C160 H16B 109.5
C159 C160 H16C 109.5
H16A C160 H16C 109.5
H16B C160 H16C 109.5
C159 C161 H16D 109.5
C159 C161 H16E 109.5
H16D C161 H16E 109.5
C159 C161 H16F 109.5
H16D C161 H16F 109.5
H16E C161 H16F 109.5
C159 C162 H16G 109.5
C159 C162 H16H 109.5
H16G C162 H16H 109.5
C159 C162 H16I 109.5
H16G C162 H16I 109.5
H16H C162 H16I 109.5
C66" C163 C64" 116(3)
C166 C163 C164 107.9(9)
C66" C163 C137 109(2)
C64" C163 C137 117(2)
C166 C163 C137 109.5(7)
C164 C163 C137 111.4(7)
C166 C163 C165 110.8(8)
C164 C163 C165 108.2(9)
C137 C163 C165 109.1(7)
C66" C163 C65" 102(3)
C64" C163 C65" 108(3)
C137 C163 C65" 102.9(16)
C163 C164 H16J 109.5
C163 C164 H16K 109.5
C163 C164 H16L 109.5
C163 C165 H16M 109.5
C163 C165 H16N 109.5
C163 C165 H16O 109.5
C163 C166 H16P 109.5
C163 C166 H16Q 109.5
C163 C166 H16R 109.5
C163 C64" H64D 109.5
C163 C64" H64E 109.5
C163 C64" H64F 109.5
C163 C65" H65D 109.5
C163 C65" H65E 109.5
C163 C65" H65F 109.5
C163 C66" H66D 109.5
C163 C66" H66E 109.5
C163 C66" H66F 109.5
C170 C167 C168 108.0(7)
C170 C167 C141 112.5(7)
C168 C167 C141 107.4(7)
C170 C167 C169 109.0(7)
C168 C167 C169 110.4(7)
C141 C167 C169 109.5(7)
C167 C168 H16S 109.5
C167 C168 H16T 109.5
H16S C168 H16T 109.5
C167 C168 H16U 109.5
H16S C168 H16U 109.5
H16T C168 H16U 109.5
C167 C169 H16V 109.5
C167 C169 H16W 109.5
H16V C169 H16W 109.5
C167 C169 H16X 109.5
H16V C169 H16X 109.5
H16W C169 H16X 109.5
C167 C170 H17A 109.5
C167 C170 H17B 109.5
H17A C170 H17B 109.5
C167 C170 H17C 109.5
H17A C170 H17C 109.5
H17B C170 H17C 109.5
C172 C171 C143 113.8(7)
C172 C171 C174 108.1(7)
C143 C171 C174 112.6(7)
C172 C171 C173 106.2(8)
C143 C171 C173 107.6(7)
C174 C171 C173 108.2(7)
C171 C172 H17D 109.5
C171 C172 H17E 109.5
H17D C172 H17E 109.5
C171 C172 H17F 109.5
H17D C172 H17F 109.5
H17E C172 H17F 109.5
C171 C173 H17G 109.5
C171 C173 H17H 109.5
H17G C173 H17H 109.5
C171 C173 H17I 109.5
H17G C173 H17I 109.5
H17H C173 H17I 109.5
C171 C174 H17J 109.5
C171 C174 H17K 109.5
H17J C174 H17K 109.5
C171 C174 H17L 109.5
H17J C174 H17L 109.5
H17K C174 H17L 109.5
C176 C175 C178 108.0(6)
C176 C175 C147 111.8(6)
C178 C175 C147 109.8(6)
C176 C175 C177 108.7(6)
C178 C175 C177 108.4(6)
C147 C175 C177 110.0(6)
C175 C176 H17M 109.5
C175 C176 H17N 109.5
H17M C176 H17N 109.5
C175 C176 H17O 109.5
H17M C176 H17O 109.5
H17N C176 H17O 109.5
C175 C177 H17P 109.5
C175 C177 H17Q 109.5
H17P C177 H17Q 109.5
C175 C177 H17R 109.5
H17P C177 H17R 109.5
H17Q C177 H17R 109.5
C175 C178 H17S 109.5
C175 C178 H17T 109.5
H17S C178 H17T 109.5
C175 C178 H17U 109.5
H17S C178 H17U 109.5
H17T C178 H17U 109.5
C149 C179 C180 112.6(6)
C149 C179 C181 110.3(6)
C180 C179 C181 108.9(6)
C149 C179 C182 108.5(6)
C180 C179 C182 108.6(6)
C181 C179 C182 107.6(6)
C179 C180 H18A 109.5
C179 C180 H18B 109.5
H18A C180 H18B 109.5
C179 C180 H18C 109.5
H18A C180 H18C 109.5
H18B C180 H18C 109.5
C179 C181 H18D 109.5
C179 C181 H18E 109.5
H18D C181 H18E 109.5
C179 C181 H18F 109.5
H18D C181 H18F 109.5
H18E C181 H18F 109.5
C179 C182 H18G 109.5
C179 C182 H18H 109.5
H18G C182 H18H 109.5
C179 C182 H18I 109.5
H18G C182 H18I 109.5
H18H C182 H18I 109.5
C201 O1 H1 109.5
O1 C201 C202 107.3(17)
O1 C201 C203 107.3(17)
C202 C201 C203 98.8(18)
O1 C201 H201 114.0
C202 C201 H201 114.0
C203 C201 H201 114.0
C201 C202 H20A 109.5
C201 C202 H20B 109.5
H20A C202 H20B 109.5
C201 C202 H20C 109.5
H20A C202 H20C 109.5
H20B C202 H20C 109.5
C201 C203 H20D 109.5
C201 C203 H20E 109.5
H20D C203 H20E 109.5
C201 C203 H20F 109.5
H20D C203 H20F 109.5
H20E C203 H20F 109.5

loop_
_geom_bond_atom_site_label_1
_geom_bond_atom_site_label_2
_geom_bond_distance
Fe1 C1 2.046(9)
Fe1 C2 2.062(8)
Fe1 C4 2.074(8)
Fe1 C5 2.078(8)
Fe1 C3 2.082(9)
Fe1 C6 2.085(8)
Fe1 P1 2.137(2)
Fe1 P2 2.143(2)
P1 C21 1.833(7)
P1 C27 1.844(7)
P1 C33 1.845(7)
P2 C45 1.830(7)
P2 C26 1.841(7)
P2 C39 1.841(7)
C1 C2 1.346(12)
C1 C6 1.414(12)
C1 H1A 0.9500
C2 C3 1.389(12)
C2 H2A 0.9500
C3 C4 1.361(12)
C3 H3A 0.9500
C4 C5 1.398(11)
C4 H4A 0.9500
C5 C6 1.418(11)
C5 H5A 0.9500
C6 C7 1.477(16)
C6 H6A 0.9500
C7 C8 1.354(14)
C7 C12 1.379(15)
C8 C9 1.39(2)
C8 H8 0.9500
C9 C10 1.38(2)
C9 H9 0.9500
C10 C11 1.369(18)
C10 H10 0.9500
C11 C12 1.388(19)
C11 H11 0.9500
C12 H12 0.9500
C211 C212 1.40(3)
C211 H21A 0.9800
C211 H21B 0.9800
C211 H21C 0.9800
C212 C213 1.53(4)
C212 H21D 0.9900
C212 H21E 0.9900
C213 C214 1.45(5)
C213 H21F 0.9900
C213 H21G 0.9900
C214 C215 1.53(4)
C214 H21H 0.9900
C214 H21I 0.9900
C215 C216 1.43(3)
C215 H21J 0.9900
C215 H21K 0.9900
C216 H21L 0.9800
C216 H21M 0.9800
C216 H21N 0.9800
C21 C22 1.380(9)
C21 C26 1.396(9)
C22 C23 1.372(10)
C22 H22A 0.9500
C23 C24 1.380(10)
C23 H23A 0.9500
C24 C25 1.397(10)
C24 H24A 0.9500
C25 C26 1.389(9)
C25 H25A 0.9500
C27 C28 1.377(9)
C27 C32 1.401(10)
C28 C29 1.392(10)
C28 H28A 0.9500
C29 C30 1.385(9)
C29 C51 1.533(10)
C30 C31 1.401(10)
C30 H30A 0.9500
C31 C32 1.392(10)
C31 C55 1.539(10)
C32 H32A 0.9500
C33 C38 1.373(9)
C33 C34 1.399(9)
C34 C35 1.399(10)
C34 H34A 0.9500
C35 C36 1.392(9)
C35 C59 1.528(10)
C36 C37 1.389(9)
C36 H36A 0.9500
C37 C38 1.403(9)
C37 C63 1.534(9)
C38 H38A 0.9500
C39 C44 1.385(10)
C39 C40 1.393(10)
C40 C41 1.393(10)
C40 H40A 0.9500
C41 C42 1.388(11)
C41 C67 1.536(12)
C41 C67' 1.539(12)
C42 C43 1.385(10)
C42 H42A 0.9500
C43 C44 1.389(10)
C43 C71 1.524(11)
C44 H44A 0.9500
C45 C46 1.377(9)
C45 C50 1.405(9)
C46 C47 1.393(9)
C46 H46A 0.9500
C47 C48 1.384(10)
C47 C75 1.529(10)
C48 C49 1.405(10)
C48 H48A 0.9500
C49 C50 1.391(10)
C49 C79 1.531(10)
C50 H50A 0.9500
C51 C54 1.532(9)
C51 C53 1.534(9)
C51 C52 1.539(10)
C52 H52A 0.9800
C52 H52B 0.9800
C52 H52C 0.9800
C53 H53A 0.9800
C53 H53B 0.9800
C53 H53C 0.9800
C54 H54A 0.9800
C54 H54B 0.9800
C54 H54C 0.9800
C55 C56 1.520(10)
C55 C58 1.529(10)
C55 C57 1.552(10)
C56 H56A 0.9800
C56 H56B 0.9800
C56 H56C 0.9800
C57 H57A 0.9800
C57 H57B 0.9800
C57 H57C 0.9800
C58 H58A 0.9800
C58 H58B 0.9800
C58 H58C 0.9800
C59 C62 1.506(10)
C59 C61 1.537(9)
C59 C60 1.539(10)
C60 H60A 0.9800
C60 H60B 0.9800
C60 H60C 0.9800
C61 H61A 0.9800
C61 H61B 0.9800
C61 H61C 0.9800
C62 H62A 0.9800
C62 H62B 0.9800
C62 H62C 0.9800
C63 C65 1.522(10)
C63 C66 1.531(9)
C63 C64 1.542(9)
C64 H64A 0.9800
C64 H64B 0.9800
C64 H64C 0.9800
C65 H65A 0.9800
C65 H65B 0.9800
C65 H65C 0.9800
C66 H66A 0.9800
C66 H66B 0.9800
C66 H66C 0.9800
C67 C68 1.527(9)
C67 C69 1.527(9)
C67 C70 1.529(10)
C68 H68A 0.9800
C68 H68B 0.9800
C68 H68C 0.9800
C69 H69A 0.9800
C69 H69B 0.9800
C69 H69C 0.9800
C70 H70A 0.9800
C70 H70B 0.9800
C70 H70C 0.9800
C67' C69' 1.529(10)
C67' C68' 1.530(10)
C67' C70' 1.531(10)
C68' H68D 0.9800
C68' H68E 0.9800
C68' H68F 0.9800
C69' H69D 0.9800
C69' H69E 0.9800
C69' H69F 0.9800
C70' H70D 0.9800
C70' H70E 0.9800
C70' H70F 0.9800
C71 C74 1.467(11)
C71 C73 1.538(12)
C71 C72 1.575(13)
C72 H72A 0.9800
C72 H72B 0.9800
C72 H72C 0.9800
C73 H73A 0.9800
C73 H73B 0.9800
C73 H73C 0.9800
C74 H74A 0.9800
C74 H74B 0.9800
C74 H74C 0.9800
C75 C78 1.513(10)
C75 C77 1.532(10)
C75 C76 1.539(10)
C76 H76A 0.9800
C76 H76B 0.9800
C76 H76C 0.9800
C77 H77A 0.9800
C77 H77B 0.9800
C77 H77C 0.9800
C78 H78A 0.9800
C78 H78B 0.9800
C78 H78C 0.9800
C79 C80 1.516(10)
C79 C82 1.522(11)
C79 C81 1.578(11)
C80 H80A 0.9800
C80 H80B 0.9800
C80 H80C 0.9800
C81 H81A 0.9800
C81 H81B 0.9800
C81 H81C 0.9800
C82 H82A 0.9800
C82 H82B 0.9800
C82 H82C 0.9800
Fe2 C105 2.069(7)
Fe2 C102 2.080(7)
Fe2 C104 2.080(8)
Fe2 C101 2.091(8)
Fe2 C103 2.091(7)
Fe2 C106 2.094(8)
Fe2 P4 2.128(2)
Fe2 P3 2.133(2)
P3 C121 1.830(7)
P3 C127 1.831(8)
P3 C133 1.845(7)
P4 C126 1.817(7)
P4 C139 1.824(7)
P4 C145 1.848(7)
C101 C106 1.400(10)
C101 C102 1.409(10)
C101 H10D 0.9500
C102 C103 1.396(10)
C102 H10E 0.9500
C103 C104 1.400(10)
C103 H10F 0.9500
C104 C105 1.403(10)
C104 H10G 0.9500
C105 C106 1.425(10)
C105 H10H 0.9500
C106 C107 1.457(12)
C107 C108 1.429(13)
C107 C112 1.461(13)
C108 C109 1.436(14)
C108 H108 0.9500
C109 C110 1.389(17)
C109 H109 0.9500
C110 C111 1.377(17)
C110 H110 0.9500
C111 C112 1.374(13)
C111 H111 0.9500
C112 H112 0.9500
C121 C122 1.391(10)
C121 C126 1.403(9)
C122 C123 1.376(10)
C122 H12B 0.9500
C123 C124 1.389(10)
C123 H12C 0.9500
C124 C125 1.379(10)
C124 H12D 0.9500
C125 C126 1.399(9)
C125 H12E 0.9500
C127 C132 1.362(9)
C127 C128 1.403(9)
C128 C129 1.394(10)
C128 H12F 0.9500
C129 C130 1.384(10)
C129 C151 1.543(11)
C130 C131 1.376(10)
C130 H13A 0.9500
C131 C132 1.396(9)
C131 C155 1.534(10)
C132 H13B 0.9500
C133 C134 1.376(9)
C133 C138 1.403(9)
C134 C135 1.393(10)
C134 H13C 0.9500
C135 C136 1.397(10)
C135 C159 1.549(10)
C136 C137 1.409(10)
C136 H13D 0.9500
C137 C138 1.380(9)
C137 C163 1.535(10)
C138 H13E 0.9500
C139 C140 1.382(9)
C139 C144 1.397(9)
C140 C141 1.394(10)
C140 H14A 0.9500
C141 C142 1.399(10)
C141 C167 1.533(10)
C142 C143 1.399(10)
C142 H14B 0.9500
C143 C144 1.394(10)
C143 C171 1.517(10)
C144 H14C 0.9500
C145 C146 1.385(9)
C145 C150 1.405(9)
C146 C147 1.381(9)
C146 H14D 0.9500
C147 C148 1.389(9)
C147 C175 1.533(10)
C148 C149 1.405(9)
C148 H14E 0.9500
C149 C150 1.403(9)
C149 C179 1.515(9)
C150 H15A 0.9500
C151 C154 1.520(11)
C151 C153 1.536(11)
C151 C152 1.540(11)
C152 H15B 0.9800
C152 H15C 0.9800
C152 H15D 0.9800
C153 H15E 0.9800
C153 H15F 0.9800
C153 H15G 0.9800
C154 H15H 0.9800
C154 H15I 0.9800
C154 H15J 0.9800
C155 C156 1.484(18)
C155 C56" 1.486(18)
C155 C158 1.551(19)
C155 C58" 1.551(19)
C155 C157 1.564(19)
C155 C57" 1.577(19)
C156 H15K 0.9800
C156 H15L 0.9800
C156 H15M 0.9800
C157 H15N 0.9800
C157 H15O 0.9800
C157 H15P 0.9800
C158 H15Q 0.9800
C158 H15R 0.9800
C158 H15S 0.9800
C56" H56D 0.9800
C56" H56E 0.9800
C56" H56F 0.9800
C57" H57D 0.9800
C57" H57E 0.9800
C57" H57F 0.9800
C58" H58D 0.9800
C58" H58E 0.9800
C58" H58F 0.9800
C159 C161 1.507(10)
C159 C162 1.531(10)
C159 C160 1.542(10)
C160 H16A 0.9800
C160 H16B 0.9800
C160 H16C 0.9800
C161 H16D 0.9800
C161 H16E 0.9800
C161 H16F 0.9800
C162 H16G 0.9800
C162 H16H 0.9800
C162 H16I 0.9800
C163 C66" 1.37(5)
C163 C64" 1.41(5)
C163 C166 1.504(12)
C163 C164 1.525(13)
C163 C165 1.562(12)
C163 C65" 1.62(4)
C164 H16J 0.9800
C164 H16K 0.9800
C164 H16L 0.9800
C165 H16M 0.9800
C165 H16N 0.9800
C165 H16O 0.9800
C166 H16P 0.9800
C166 H16Q 0.9800
C166 H16R 0.9800
C64" H64D 0.9800
C64" H64E 0.9800
C64" H64F 0.9800
C65" H65D 0.9800
C65" H65E 0.9800
C65" H65F 0.9800
C66" H66D 0.9800
C66" H66E 0.9800
C66" H66F 0.9800
C167 C170 1.516(10)
C167 C168 1.528(10)
C167 C169 1.548(10)
C168 H16S 0.9800
C168 H16T 0.9800
C168 H16U 0.9800
C169 H16V 0.9800
C169 H16W 0.9800
C169 H16X 0.9800
C170 H17A 0.9800
C170 H17B 0.9800
C170 H17C 0.9800
C171 C172 1.511(11)
C171 C174 1.535(10)
C171 C173 1.570(11)
C172 H17D 0.9800
C172 H17E 0.9800
C172 H17F 0.9800
C173 H17G 0.9800
C173 H17H 0.9800
C173 H17I 0.9800
C174 H17J 0.9800
C174 H17K 0.9800
C174 H17L 0.9800
C175 C176 1.523(9)
C175 C178 1.528(9)
C175 C177 1.539(10)
C176 H17M 0.9800
C176 H17N 0.9800
C176 H17O 0.9800
C177 H17P 0.9800
C177 H17Q 0.9800
C177 H17R 0.9800
C178 H17S 0.9800
C178 H17T 0.9800
C178 H17U 0.9800
C179 C180 1.530(10)
C179 C181 1.536(9)
C179 C182 1.539(9)
C180 H18A 0.9800
C180 H18B 0.9800
C180 H18C 0.9800
C181 H18D 0.9800
C181 H18E 0.9800
C181 H18F 0.9800
C182 H18G 0.9800
C182 H18H 0.9800
C182 H18I 0.9800
O1 C201 1.417(10)
O1 H1 0.8400
C201 C202 1.525(10)
C201 C203 1.526(10)
C201 H201 1.0000
C202 H20A 0.9800
C202 H20B 0.9800
C202 H20C 0.9800
C203 H20D 0.9800
C203 H20E 0.9800
C203 H20F 0.9800

loop_
_geom_torsion_atom_site_label_1
_geom_torsion_atom_site_label_2
_geom_torsion_atom_site_label_3
_geom_torsion_atom_site_label_4
_geom_torsion
C1 Fe1 P1 C21 -96.2(6)
C2 Fe1 P1 C21 122.7(18)
C4 Fe1 P1 C21 162.0(4)
C5 Fe1 P1 C21 -158.9(4)
C3 Fe1 P1 C21 133.1(4)
C6 Fe1 P1 C21 -121.6(4)
P2 Fe1 P1 C21 14.8(3)
C1 Fe1 P1 C27 20.7(6)
C2 Fe1 P1 C27 -120.4(18)
C4 Fe1 P1 C27 -81.2(4)
C5 Fe1 P1 C27 -42.1(4)
C3 Fe1 P1 C27 -110.1(4)
C6 Fe1 P1 C27 -4.8(4)
P2 Fe1 P1 C27 131.7(3)
C1 Fe1 P1 C33 146.0(6)
C2 Fe1 P1 C33 4.9(19)
C4 Fe1 P1 C33 44.1(4)
C5 Fe1 P1 C33 83.3(4)
C3 Fe1 P1 C33 15.3(4)
C6 Fe1 P1 C33 120.6(4)
P2 Fe1 P1 C33 -103.0(3)
C1 Fe1 P2 C45 -108.7(4)
C2 Fe1 P2 C45 -70.4(5)
C4 Fe1 P2 C45 -5.8(6)
C5 Fe1 P2 C45 -162(2)
C3 Fe1 P2 C45 -33.3(4)
C6 Fe1 P2 C45 -141.0(5)
P1 Fe1 P2 C45 101.8(3)
C1 Fe1 P2 C26 131.2(4)
C2 Fe1 P2 C26 169.5(4)
C4 Fe1 P2 C26 -125.9(5)
C5 Fe1 P2 C26 78(2)
C3 Fe1 P2 C26 -153.4(4)
C6 Fe1 P2 C26 99.0(5)
P1 Fe1 P2 C26 -18.3(3)
C1 Fe1 P2 C39 13.1(5)
C2 Fe1 P2 C39 51.3(5)
C4 Fe1 P2 C39 116.0(5)
C5 Fe1 P2 C39 -40(2)
C3 Fe1 P2 C39 88.4(4)
C6 Fe1 P2 C39 -19.2(5)
P1 Fe1 P2 C39 -136.5(3)
C4 Fe1 C1 C2 -64.5(6)
C5 Fe1 C1 C2 -102.6(6)
C3 Fe1 C1 C2 -27.8(6)
C6 Fe1 C1 C2 -133.7(9)
P1 Fe1 C1 C2 -171.7(5)
P2 Fe1 C1 C2 82.7(6)
C2 Fe1 C1 C6 133.7(9)
C4 Fe1 C1 C6 69.2(6)
C5 Fe1 C1 C6 31.1(5)
C3 Fe1 C1 C6 105.9(6)
P1 Fe1 C1 C6 -38.0(9)
P2 Fe1 C1 C6 -143.6(5)
C6 C1 C2 C3 -2.3(14)
Fe1 C1 C2 C3 51.1(8)
C6 C1 C2 Fe1 -53.4(8)
C4 Fe1 C2 C1 107.0(6)
C5 Fe1 C2 C1 68.6(6)
C3 Fe1 C2 C1 135.8(8)
C6 Fe1 C2 C1 29.5(6)
P1 Fe1 C2 C1 147.9(17)
P2 Fe1 C2 C1 -105.1(6)
C1 Fe1 C2 C3 -135.8(8)
C4 Fe1 C2 C3 -28.8(5)
C5 Fe1 C2 C3 -67.2(6)
C6 Fe1 C2 C3 -106.4(6)
P1 Fe1 C2 C3 12(2)
P2 Fe1 C2 C3 119.1(5)
C1 C2 C3 C4 1.5(13)
Fe1 C2 C3 C4 52.1(7)
C1 C2 C3 Fe1 -50.7(8)
C1 Fe1 C3 C4 -105.9(6)
C2 Fe1 C3 C4 -133.1(9)
C5 Fe1 C3 C4 -29.6(5)
C6 Fe1 C3 C4 -67.5(6)
P1 Fe1 C3 C4 49.3(7)
P2 Fe1 C3 C4 155.6(5)
C1 Fe1 C3 C2 27.2(5)
C4 Fe1 C3 C2 133.1(9)
C5 Fe1 C3 C2 103.5(6)
C6 Fe1 C3 C2 65.5(6)
P1 Fe1 C3 C2 -177.7(4)
P2 Fe1 C3 C2 -71.3(6)
C2 C3 C4 C5 1.1(13)
Fe1 C3 C4 C5 52.8(7)
C2 C3 C4 Fe1 -51.7(7)
C1 Fe1 C4 C3 65.9(6)
C2 Fe1 C4 C3 29.4(6)
C5 Fe1 C4 C3 132.9(8)
C6 Fe1 C4 C3 105.0(7)
P1 Fe1 C4 C3 -145.1(6)
P2 Fe1 C4 C3 -43.1(8)
C1 Fe1 C4 C5 -67.0(6)
C2 Fe1 C4 C5 -103.5(6)
C3 Fe1 C4 C5 -132.9(8)
C6 Fe1 C4 C5 -27.9(5)
P1 Fe1 C4 C5 81.9(5)
P2 Fe1 C4 C5 -176.0(4)
C3 C4 C5 C6 -2.8(12)
Fe1 C4 C5 C6 50.3(7)
C3 C4 C5 Fe1 -53.1(7)
C1 Fe1 C5 C4 104.6(6)
C2 Fe1 C5 C4 67.0(6)
C3 Fe1 C5 C4 28.8(5)
C6 Fe1 C5 C4 135.8(8)
P1 Fe1 C5 C4 -104.9(5)
P2 Fe1 C5 C4 159(2)
C1 Fe1 C5 C6 -31.2(6)
C2 Fe1 C5 C6 -68.7(6)
C4 Fe1 C5 C6 -135.8(8)
C3 Fe1 C5 C6 -107.0(6)
P1 Fe1 C5 C6 119.3(5)
P2 Fe1 C5 C6 24(3)
C2 C1 C6 C5 0.6(13)
Fe1 C1 C6 C5 -52.8(7)
C2 C1 C6 C7 -170.3(9)
Fe1 C1 C6 C7 136.3(9)
C2 C1 C6 Fe1 53.4(8)
C4 C5 C6 C1 2.0(12)
Fe1 C5 C6 C1 52.2(7)
C4 C5 C6 C7 171.9(10)
Fe1 C5 C6 C7 -137.9(11)
C4 C5 C6 Fe1 -50.2(7)
C2 Fe1 C6 C1 -28.2(6)
C4 Fe1 C6 C1 -102.6(6)
C5 Fe1 C6 C1 -130.2(8)
C3 Fe1 C6 C1 -65.7(6)
P1 Fe1 C6 C1 159.5(5)
P2 Fe1 C6 C1 53.3(7)
C1 Fe1 C6 C5 130.2(8)
C2 Fe1 C6 C5 102.0(6)
C4 Fe1 C6 C5 27.6(5)
C3 Fe1 C6 C5 64.5(6)
P1 Fe1 C6 C5 -70.3(5)
P2 Fe1 C6 C5 -176.5(4)
C1 Fe1 C6 C7 -107.2(15)
C2 Fe1 C6 C7 -135.4(14)
C4 Fe1 C6 C7 150.3(14)
C5 Fe1 C6 C7 122.6(16)
C3 Fe1 C6 C7 -172.9(14)
P1 Fe1 C6 C7 52.4(14)
P2 Fe1 C6 C7 -53.9(15)
C1 C6 C7 C8 143.0(13)
C5 C6 C7 C8 -27(2)
Fe1 C6 C7 C8 -128.7(14)
C1 C6 C7 C12 -33.6(18)
C5 C6 C7 C12 156.6(12)
Fe1 C6 C7 C12 55(2)
C12 C7 C8 C9 -2(3)
C6 C7 C8 C9 -178.1(18)
C7 C8 C9 C10 0(3)
C8 C9 C10 C11 2(3)
C9 C10 C11 C12 -3(3)
C8 C7 C12 C11 1(3)
C6 C7 C12 C11 177.3(14)
C10 C11 C12 C7 1(3)
C211 C212 C213 C214 -42(5)
C212 C213 C214 C215 -84(5)
C213 C214 C215 C216 -153(3)
C27 P1 C21 C22 44.9(7)
C33 P1 C21 C22 -62.6(7)
Fe1 P1 C21 C22 170.4(6)
C27 P1 C21 C26 -132.7(6)
C33 P1 C21 C26 119.7(6)
Fe1 P1 C21 C26 -7.2(6)
C26 C21 C22 C23 1.9(11)
P1 C21 C22 C23 -175.6(6)
C21 C22 C23 C24 0.1(11)
C22 C23 C24 C25 -1.2(12)
C23 C24 C25 C26 0.3(11)
C24 C25 C26 C21 1.7(11)
C24 C25 C26 P2 -175.6(6)
C22 C21 C26 C25 -2.8(11)
P1 C21 C26 C25 175.0(6)
C22 C21 C26 P2 174.8(5)
P1 C21 C26 P2 -7.4(7)
C45 P2 C26 C25 67.1(7)
C39 P2 C26 C25 -36.7(7)
Fe1 P2 C26 C25 -163.3(6)
C45 P2 C26 C21 -110.4(6)
C39 P2 C26 C21 145.9(6)
Fe1 P2 C26 C21 19.3(6)
C21 P1 C27 C28 -149.7(6)
C33 P1 C27 C28 -43.8(7)
Fe1 P1 C27 C28 88.2(6)
C21 P1 C27 C32 39.6(6)
C33 P1 C27 C32 145.5(6)
Fe1 P1 C27 C32 -82.5(6)
C32 C27 C28 C29 -3.2(11)
P1 C27 C28 C29 -173.7(5)
C27 C28 C29 C30 0.1(11)
C27 C28 C29 C51 177.8(7)
C28 C29 C30 C31 2.1(11)
C51 C29 C30 C31 -175.7(6)
C29 C30 C31 C32 -1.1(11)
C29 C30 C31 C55 -179.5(7)
C30 C31 C32 C27 -2.0(11)
C55 C31 C32 C27 176.3(7)
C28 C27 C32 C31 4.2(11)
P1 C27 C32 C31 175.2(5)
C21 P1 C33 C38 86.1(7)
C27 P1 C33 C38 -19.7(7)
Fe1 P1 C33 C38 -151.0(6)
C21 P1 C33 C34 -88.9(6)
C27 P1 C33 C34 165.3(5)
Fe1 P1 C33 C34 34.0(6)
C38 C33 C34 C35 1.5(11)
P1 C33 C34 C35 176.9(6)
C33 C34 C35 C36 0.9(11)
C33 C34 C35 C59 -176.6(6)
C34 C35 C36 C37 -2.8(11)
C59 C35 C36 C37 174.6(7)
C35 C36 C37 C38 2.1(10)
C35 C36 C37 C63 179.5(7)
C34 C33 C38 C37 -2.2(10)
P1 C33 C38 C37 -176.9(5)
C36 C37 C38 C33 0.4(10)
C63 C37 C38 C33 -177.0(6)
C45 P2 C39 C44 -163.7(6)
C26 P2 C39 C44 -57.8(7)
Fe1 P2 C39 C44 64.8(7)
C45 P2 C39 C40 21.3(7)
C26 P2 C39 C40 127.3(6)
Fe1 P2 C39 C40 -110.2(6)
C44 C39 C40 C41 -1.6(12)
P2 C39 C40 C41 173.3(6)
C39 C40 C41 C42 1.9(12)
C39 C40 C41 C67 178.2(16)
C39 C40 C41 C67' -174.8(17)
C40 C41 C42 C43 -0.3(13)
C67 C41 C42 C43 -176.5(16)
C67' C41 C42 C43 176.1(18)
C41 C42 C43 C44 -1.6(13)
C41 C42 C43 C71 178.3(9)
C40 C39 C44 C43 -0.4(12)
P2 C39 C44 C43 -175.5(6)
C42 C43 C44 C39 2.0(12)
C71 C43 C44 C39 -177.9(8)
C26 P2 C45 C46 -17.2(7)
C39 P2 C45 C46 88.7(7)
Fe1 P2 C45 C46 -141.3(6)
C26 P2 C45 C50 167.5(6)
C39 P2 C45 C50 -86.6(6)
Fe1 P2 C45 C50 43.4(6)
C50 C45 C46 C47 0.1(11)
P2 C45 C46 C47 -175.2(6)
C45 C46 C47 C48 1.5(11)
C45 C46 C47 C75 179.4(7)
C46 C47 C48 C49 -0.3(11)
C75 C47 C48 C49 -178.2(7)
C47 C48 C49 C50 -2.4(11)
C47 C48 C49 C79 -179.9(7)
C48 C49 C50 C45 4.0(11)
C79 C49 C50 C45 -178.5(7)
C46 C45 C50 C49 -2.9(11)
P2 C45 C50 C49 172.7(6)
C30 C29 C51 C54 56.5(9)
C28 C29 C51 C54 -121.2(8)
C30 C29 C51 C53 -64.3(9)
C28 C29 C51 C53 118.0(8)
C30 C29 C51 C52 175.8(7)
C28 C29 C51 C52 -1.9(10)
C32 C31 C55 C56 3.8(10)
C30 C31 C55 C56 -177.9(7)
C32 C31 C55 C58 -119.6(8)
C30 C31 C55 C58 58.7(9)
C32 C31 C55 C57 122.4(8)
C30 C31 C55 C57 -59.3(9)
C36 C35 C59 C62 2.4(10)
C34 C35 C59 C62 179.7(7)
C36 C35 C59 C61 122.9(8)
C34 C35 C59 C61 -59.7(9)
C36 C35 C59 C60 -118.5(8)
C34 C35 C59 C60 58.8(9)
C36 C37 C63 C65 11.5(10)
C38 C37 C63 C65 -171.2(7)
C36 C37 C63 C66 133.9(7)
C38 C37 C63 C66 -48.7(9)
C36 C37 C63 C64 -107.5(8)
C38 C37 C63 C64 69.8(8)
C42 C41 C67 C68 -143.8(18)
C40 C41 C67 C68 40(3)
C42 C41 C67 C69 -24.2(18)
C40 C41 C67 C69 159.7(18)
C42 C41 C67 C70 95.1(18)
C40 C41 C67 C70 -81(2)
C42 C41 C67' C69' 1(2)
C40 C41 C67' C69' 177.2(17)
C42 C41 C67' C68' -120.0(18)
C40 C41 C67' C68' 56(3)
C42 C41 C67' C70' 122.1(18)
C40 C41 C67' C70' -62(2)
C42 C43 C71 C74 -174.5(9)
C44 C43 C71 C74 5.4(14)
C42 C43 C71 C73 59.6(12)
C44 C43 C71 C73 -120.5(9)
C42 C43 C71 C72 -56.5(11)
C44 C43 C71 C72 123.4(9)
C48 C47 C75 C78 -122.8(8)
C46 C47 C75 C78 59.3(9)
C48 C47 C75 C77 116.5(8)
C46 C47 C75 C77 -61.4(9)
C48 C47 C75 C76 -2.7(10)
C46 C47 C75 C76 179.5(7)
C50 C49 C79 C80 -121.3(8)
C48 C49 C79 C80 56.1(10)
C50 C49 C79 C82 3.2(11)
C48 C49 C79 C82 -179.4(8)
C50 C49 C79 C81 121.9(8)
C48 C49 C79 C81 -60.7(9)
C105 Fe2 P3 C121 127.6(3)
C102 Fe2 P3 C121 -128.0(5)
C104 Fe2 P3 C121 167.1(3)
C101 Fe2 P3 C121 76(2)
C103 Fe2 P3 C121 -155.7(3)
C106 Fe2 P3 C121 96.0(4)
P4 Fe2 P3 C121 -18.1(3)
C105 Fe2 P3 C127 8.6(4)
C102 Fe2 P3 C127 113.1(5)
C104 Fe2 P3 C127 48.2(4)
C101 Fe2 P3 C127 -43(2)
C103 Fe2 P3 C127 85.3(4)
C106 Fe2 P3 C127 -22.9(4)
P4 Fe2 P3 C127 -137.1(3)
C105 Fe2 P3 C133 -112.9(4)
C102 Fe2 P3 C133 -8.5(5)
C104 Fe2 P3 C133 -73.4(4)
C101 Fe2 P3 C133 -164(2)
C103 Fe2 P3 C133 -36.2(4)
C106 Fe2 P3 C133 -144.5(4)
P4 Fe2 P3 C133 101.4(3)
C105 Fe2 P4 C126 -93.6(5)
C102 Fe2 P4 C126 163.0(3)
C104 Fe2 P4 C126 129(2)
C101 Fe2 P4 C126 -158.0(3)
C103 Fe2 P4 C126 133.8(4)
C106 Fe2 P4 C126 -120.8(4)
P3 Fe2 P4 C126 15.0(3)
C105 Fe2 P4 C139 21.6(5)
C102 Fe2 P4 C139 -81.8(4)
C104 Fe2 P4 C139 -116(2)
C101 Fe2 P4 C139 -42.8(4)
C103 Fe2 P4 C139 -111.1(4)
C106 Fe2 P4 C139 -5.7(4)
P3 Fe2 P4 C139 130.1(3)
C105 Fe2 P4 C145 148.6(5)
C102 Fe2 P4 C145 45.2(4)
C104 Fe2 P4 C145 11(2)
C101 Fe2 P4 C145 84.3(4)
C103 Fe2 P4 C145 16.0(4)
C106 Fe2 P4 C145 121.4(4)
P3 Fe2 P4 C145 -102.8(3)
C105 Fe2 C101 C106 -30.4(5)
C102 Fe2 C101 C106 -136.9(7)
C104 Fe2 C101 C106 -69.2(5)
C103 Fe2 C101 C106 -107.6(5)
P4 Fe2 C101 C106 116.3(4)
P3 Fe2 C101 C106 23(2)
C105 Fe2 C101 C102 106.5(5)
C104 Fe2 C101 C102 67.7(5)
C103 Fe2 C101 C102 29.3(5)
C106 Fe2 C101 C102 136.9(7)
P4 Fe2 C101 C102 -106.8(4)
P3 Fe2 C101 C102 159.5(17)
C106 C101 C102 C103 -3.5(12)
Fe2 C101 C102 C103 -53.0(6)
C106 C101 C102 Fe2 49.5(7)
C105 Fe2 C102 C103 67.3(5)
C104 Fe2 C102 C103 29.7(5)
C101 Fe2 C102 C103 132.8(7)
C106 Fe2 C102 C103 105.9(5)
P4 Fe2 C102 C103 -146.8(4)
P3 Fe2 C102 C103 -42.6(7)
C105 Fe2 C102 C101 -65.5(5)
C104 Fe2 C102 C101 -103.1(5)
C103 Fe2 C102 C101 -132.8(7)
C106 Fe2 C102 C101 -26.9(5)
P4 Fe2 C102 C101 80.3(5)
P3 Fe2 C102 C101 -175.4(4)
C101 C102 C103 C104 0.7(11)
Fe2 C102 C103 C104 -52.3(6)
C101 C102 C103 Fe2 52.9(6)
C105 Fe2 C103 C102 -105.1(5)
C104 Fe2 C103 C102 -132.3(7)
C101 Fe2 C103 C102 -29.5(5)
C106 Fe2 C103 C102 -66.6(5)
P4 Fe2 C103 C102 48.5(6)
P3 Fe2 C103 C102 156.3(4)
C105 Fe2 C103 C104 27.2(5)
C102 Fe2 C103 C104 132.3(7)
C101 Fe2 C103 C104 102.7(5)
C106 Fe2 C103 C104 65.7(5)
P4 Fe2 C103 C104 -179.2(4)
P3 Fe2 C103 C104 -71.4(5)
C102 C103 C104 C105 2.9(11)
Fe2 C103 C104 C105 -49.4(7)
C102 C103 C104 Fe2 52.3(6)
C105 Fe2 C104 C103 -136.8(7)
C102 Fe2 C104 C103 -29.7(5)
C101 Fe2 C104 C103 -68.3(5)
C106 Fe2 C104 C103 -106.7(5)
P4 Fe2 C104 C103 6(3)
P3 Fe2 C104 C103 118.9(4)
C102 Fe2 C104 C105 107.2(5)
C101 Fe2 C104 C105 68.6(5)
C103 Fe2 C104 C105 136.8(7)
C106 Fe2 C104 C105 30.2(5)
P4 Fe2 C104 C105 143(2)
P3 Fe2 C104 C105 -104.3(4)
C103 C104 C105 C106 -3.7(11)
Fe2 C104 C105 C106 -53.5(6)
C103 C104 C105 Fe2 49.8(7)
C102 Fe2 C105 C104 -64.7(5)
C101 Fe2 C105 C104 -102.4(5)
C103 Fe2 C105 C104 -27.0(5)
C106 Fe2 C105 C104 -132.1(7)
P4 Fe2 C105 C104 -174.0(4)
P3 Fe2 C105 C104 83.5(4)
C102 Fe2 C105 C106 67.5(5)
C104 Fe2 C105 C106 132.1(7)
C101 Fe2 C105 C106 29.8(5)
C103 Fe2 C105 C106 105.1(5)
P4 Fe2 C105 C106 -41.8(6)
P3 Fe2 C105 C106 -144.4(4)
C102 C101 C106 C105 2.6(11)
Fe2 C101 C106 C105 51.9(6)
C102 C101 C106 C107 179.2(8)
Fe2 C101 C106 C107 -131.5(8)
C102 C101 C106 Fe2 -49.2(7)
C104 C105 C106 C101 0.9(11)
Fe2 C105 C106 C101 -52.5(6)
C104 C105 C106 C107 -175.8(7)
Fe2 C105 C106 C107 130.8(7)
C104 C105 C106 Fe2 53.4(6)
C105 Fe2 C106 C101 131.9(7)
C102 Fe2 C106 C101 27.2(5)
C104 Fe2 C106 C101 102.0(5)
C103 Fe2 C106 C101 64.6(5)
P4 Fe2 C106 C101 -72.4(5)
P3 Fe2 C106 C101 -176.2(4)
C102 Fe2 C106 C105 -104.7(5)
C104 Fe2 C106 C105 -29.8(4)
C101 Fe2 C106 C105 -131.9(7)
C103 Fe2 C106 C105 -67.2(5)
P4 Fe2 C106 C105 155.8(4)
P3 Fe2 C106 C105 51.9(6)
C105 Fe2 C106 C107 -111.9(11)
C102 Fe2 C106 C107 143.4(10)
C104 Fe2 C106 C107 -141.7(10)
C101 Fe2 C106 C107 116.3(11)
C103 Fe2 C106 C107 -179.1(10)
P4 Fe2 C106 C107 43.9(10)
P3 Fe2 C106 C107 -59.9(10)
C101 C106 C107 C108 155.3(8)
C105 C106 C107 C108 -28.2(12)
Fe2 C106 C107 C108 61.4(13)
C101 C106 C107 C112 -29.8(13)
C105 C106 C107 C112 146.7(9)
Fe2 C106 C107 C112 -123.7(9)
C106 C107 C108 C109 175.2(9)
C112 C107 C108 C109 0.0(14)
C107 C108 C109 C110 -1.2(17)
C108 C109 C110 C111 3(2)
C109 C110 C111 C112 -3(2)
C110 C111 C112 C107 1.8(19)
C108 C107 C112 C111 -0.4(15)
C106 C107 C112 C111 -175.5(10)
C127 P3 C121 C122 -33.4(8)
C133 P3 C121 C122 70.5(7)
Fe2 P3 C121 C122 -160.1(6)
C127 P3 C121 C126 145.2(5)
C133 P3 C121 C126 -110.8(6)
Fe2 P3 C121 C126 18.6(6)
C126 C121 C122 C123 3.1(12)
P3 C121 C122 C123 -178.4(6)
C121 C122 C123 C124 0.2(12)
C122 C123 C124 C125 -1.4(12)
C123 C124 C125 C126 -0.6(12)
C124 C125 C126 C121 3.8(11)
C124 C125 C126 P4 -173.0(6)
C122 C121 C126 C125 -5.0(11)
P3 C121 C126 C125 176.3(6)
C122 C121 C126 P4 172.2(6)
P3 C121 C126 P4 -6.5(7)
C139 P4 C126 C125 44.3(7)
C145 P4 C126 C125 -62.6(7)
Fe2 P4 C126 C125 169.0(6)
C139 P4 C126 C121 -132.6(6)
C145 P4 C126 C121 120.5(6)
Fe2 P4 C126 C121 -7.9(6)
C121 P3 C127 C132 141.9(6)
C133 P3 C127 C132 36.3(7)
Fe2 P3 C127 C132 -95.0(6)
C121 P3 C127 C128 -46.1(6)
C133 P3 C127 C128 -151.7(6)
Fe2 P3 C127 C128 77.0(6)
C132 C127 C128 C129 -3.7(11)
P3 C127 C128 C129 -176.2(6)
C127 C128 C129 C130 4.6(12)
C127 C128 C129 C151 -177.6(7)
C128 C129 C130 C131 -3.3(13)
C151 C129 C130 C131 178.9(8)
C129 C130 C131 C132 1.0(13)
C129 C130 C131 C155 -179.7(8)
C128 C127 C132 C131 1.3(11)
P3 C127 C132 C131 173.3(6)
C130 C131 C132 C127 0.0(12)
C155 C131 C132 C127 -179.3(7)
C121 P3 C133 C134 -14.2(7)
C127 P3 C133 C134 92.3(6)
Fe2 P3 C133 C134 -138.2(5)
C121 P3 C133 C138 166.6(6)
C127 P3 C133 C138 -86.9(6)
Fe2 P3 C133 C138 42.6(6)
C138 C133 C134 C135 0.8(10)
P3 C133 C134 C135 -178.4(5)
C133 C134 C135 C136 0.6(11)
C133 C134 C135 C159 -178.1(6)
C134 C135 C136 C137 0.0(11)
C159 C135 C136 C137 178.8(6)
C135 C136 C137 C138 -2.0(11)
C135 C136 C137 C163 179.9(7)
C136 C137 C138 C133 3.4(11)
C163 C137 C138 C133 -178.6(7)
C134 C133 C138 C137 -2.8(11)
P3 C133 C138 C137 176.4(6)
C126 P4 C139 C140 39.4(6)
C145 P4 C139 C140 143.9(6)
Fe2 P4 C139 C140 -81.8(6)
C126 P4 C139 C144 -145.8(6)
C145 P4 C139 C144 -41.3(7)
Fe2 P4 C139 C144 93.0(6)
C144 C139 C140 C141 4.4(11)
P4 C139 C140 C141 179.3(6)
C139 C140 C141 C142 -3.0(11)
C139 C140 C141 C167 172.6(7)
C140 C141 C142 C143 0.1(12)
C167 C141 C142 C143 -175.5(7)
C141 C142 C143 C144 1.2(12)
C141 C142 C143 C171 179.0(7)
C142 C143 C144 C139 0.2(12)
C171 C143 C144 C139 -177.5(7)
C140 C139 C144 C143 -2.9(11)
P4 C139 C144 C143 -177.6(6)
C126 P4 C145 C146 -97.3(6)
C139 P4 C145 C146 158.6(5)
Fe2 P4 C145 C146 25.9(6)
C126 P4 C145 C150 77.9(7)
C139 P4 C145 C150 -26.3(7)
Fe2 P4 C145 C150 -159.0(5)
C150 C145 C146 C147 1.1(11)
P4 C145 C146 C147 176.5(5)
C145 C146 C147 C148 0.0(10)
C145 C146 C147 C175 -176.5(6)
C146 C147 C148 C149 -0.8(10)
C175 C147 C148 C149 175.5(6)
C147 C148 C149 C150 0.5(10)
C147 C148 C149 C179 -178.1(7)
C148 C149 C150 C145 0.6(10)
C179 C149 C150 C145 179.3(6)
C146 C145 C150 C149 -1.4(10)
P4 C145 C150 C149 -176.4(5)
C130 C129 C151 C154 -56.0(11)
C128 C129 C151 C154 126.3(8)
C130 C129 C151 C153 64.2(10)
C128 C129 C151 C153 -113.5(9)
C130 C129 C151 C152 -175.5(8)
C128 C129 C151 C152 6.9(12)
C130 C131 C155 C156 -176.9(13)
C132 C131 C155 C156 2.4(15)
C130 C131 C155 C56" 1.5(16)
C132 C131 C155 C56" -179.2(13)
C130 C131 C155 C158 60.1(13)
C132 C131 C155 C158 -120.6(12)
C130 C131 C155 C58" -122.7(12)
C132 C131 C155 C58" 56.6(13)
C130 C131 C155 C157 -54.6(13)
C132 C131 C155 C157 124.7(11)
C130 C131 C155 C57" 120.3(12)
C132 C131 C155 C57" -60.4(13)
C134 C135 C159 C161 -4.1(10)
C136 C135 C159 C161 177.2(7)
C134 C135 C159 C162 118.4(8)
C136 C135 C159 C162 -60.4(9)
C134 C135 C159 C160 -123.0(8)
C136 C135 C159 C160 58.3(9)
C138 C137 C163 C66" -41(3)
C136 C137 C163 C66" 137(3)
C138 C137 C163 C64" -176(3)
C136 C137 C163 C64" 2(3)
C138 C137 C163 C166 121.6(9)
C136 C137 C163 C166 -60.3(10)
C138 C137 C163 C164 2.4(12)
C136 C137 C163 C164 -179.6(9)
C138 C137 C163 C165 -116.9(9)
C136 C137 C163 C165 61.1(10)
C138 C137 C163 C65" 67(2)
C136 C137 C163 C65" -115(2)
C140 C141 C167 C170 18.1(11)
C142 C141 C167 C170 -166.5(7)
C140 C141 C167 C168 -100.7(9)
C142 C141 C167 C168 74.7(9)
C140 C141 C167 C169 139.4(8)
C142 C141 C167 C169 -45.2(10)
C144 C143 C171 C172 -16.1(12)
C142 C143 C171 C172 166.2(8)
C144 C143 C171 C174 -139.6(8)
C142 C143 C171 C174 42.7(11)
C144 C143 C171 C173 101.3(9)
C142 C143 C171 C173 -76.4(10)
C146 C147 C175 C176 -178.3(6)
C148 C147 C175 C176 5.4(10)
C146 C147 C175 C178 61.8(9)
C148 C147 C175 C178 -114.5(8)
C146 C147 C175 C177 -57.4(8)
C148 C147 C175 C177 126.2(7)
C150 C149 C179 C180 169.7(7)
C148 C149 C179 C180 -11.7(10)
C150 C149 C179 C181 47.7(9)
C148 C149 C179 C181 -133.7(7)
C150 C149 C179 C182 -70.0(8)
C148 C149 C179 C182 108.6(8)
